data_1544760
loop_
_publ_author_name
'Creutz, Sidney E.'
'Peters, Jonas C.'

_publ_section_title
;
 Exploring secondary-sphere interactions in Fe-N x H y complexes relevant
 to N2 fixation.
;
_journal_issue 3
_journal_name_full 'Chemical science'
_journal_page_first 2321
_journal_page_last 2328
_journal_paper_doi 10.1039/c6sc04805f
_journal_volume 8
_journal_year 2017
_chemical_formula_sum 'C69 H70 B F24 Fe N4 O P3 Si'
_chemical_formula_weight 1614.95
_chemical_name_common 'Compound 3''
_chemical_name_systematic {[SiP(NMe)3]FeNH3}{BArF4}
_chemical_properties_physical ', Air-sensitive,Moisture-sensitive'
_space_group_crystal_system triclinic
_space_group_IT_number 2
_space_group_name_Hall '-P 1'
_space_group_name_H-M_alt 'P -1'
_symmetry_space_group_name_Hall '-P 1'
_symmetry_space_group_name_H-M 'P -1'
_atom_sites_solution_hydrogens mixed
_audit_creation_method SHELXL-2013
_audit_update_record
;
2016-10-24 deposited with the CCDC.
2016-12-08 downloaded from the CCDC.
;
_cell_angle_alpha 102.798(3)
_cell_angle_beta 94.824(3)
_cell_angle_gamma 111.770(3)
_cell_formula_units_Z 4
_cell_length_a 17.5105(12)
_cell_length_b 20.6792(14)
_cell_length_c 22.9097(16)
_cell_measurement_reflns_used 9683
_cell_measurement_temperature 100(2)
_cell_measurement_theta_max 27.19
_cell_measurement_theta_min 2.33
_cell_volume 7385.0(9)
_computing_structure_refinement 'SHELXL-2013 (Sheldrick, 2013)'
_diffrn_ambient_temperature 100(2)
_diffrn_measured_fraction_theta_full 1.000
_diffrn_measured_fraction_theta_max 0.996
_diffrn_measurement_device_type 'Bruker APEX-II CCD'
_diffrn_measurement_method '\f and \w scans'
_diffrn_radiation_type MoK\a
_diffrn_radiation_wavelength 0.71073
_diffrn_reflns_av_R_equivalents 0.0751
_diffrn_reflns_av_unetI/netI 0.0544
_diffrn_reflns_Laue_measured_fraction_full 1.000
_diffrn_reflns_Laue_measured_fraction_max 0.996
_diffrn_reflns_limit_h_max 23
_diffrn_reflns_limit_h_min -23
_diffrn_reflns_limit_k_max 27
_diffrn_reflns_limit_k_min -27
_diffrn_reflns_limit_l_max 30
_diffrn_reflns_limit_l_min -30
_diffrn_reflns_number 227665
_diffrn_reflns_point_group_measured_fraction_full 1.000
_diffrn_reflns_point_group_measured_fraction_max 0.996
_diffrn_reflns_theta_full 25.242
_diffrn_reflns_theta_max 28.430
_diffrn_reflns_theta_min 1.564
_exptl_absorpt_coefficient_mu 0.391
_exptl_absorpt_correction_T_max 0.7457
_exptl_absorpt_correction_T_min 0.6691
_exptl_absorpt_correction_type multi-scan
_exptl_crystal_colour orange
_exptl_crystal_density_diffrn 1.453
_exptl_crystal_description block
_exptl_crystal_F_000 3304
_refine_diff_density_max 1.502
_refine_diff_density_min -1.134
_refine_diff_density_rms 0.082
_refine_ls_extinction_method none
_refine_ls_goodness_of_fit_ref 1.014
_refine_ls_hydrogen_treatment mixed
_refine_ls_matrix_type full
_refine_ls_number_parameters 2118
_refine_ls_number_reflns 37050
_refine_ls_number_restraints 2604
_refine_ls_restrained_S_all 0.986
_refine_ls_R_factor_all 0.0929
_refine_ls_R_factor_gt 0.0549
_refine_ls_shift/su_max 0.001
_refine_ls_shift/su_mean 0.000
_refine_ls_structure_factor_coef Fsqd
_refine_ls_weighting_details 'w=1/[\s^2^(Fo^2^)+(0.0630P)^2^+11.5800P] where P=(Fo^2^+2Fc^2^)/3'
_refine_ls_weighting_scheme calc
_refine_ls_wR_factor_gt 0.1287
_refine_ls_wR_factor_ref 0.1496
_reflns_Friedel_coverage 0.000
_reflns_number_gt 25291
_reflns_number_total 37050
_reflns_threshold_expression 'I > 2\s(I)'
_cod_data_source_file c6sc04805f2.cif
_cod_data_source_block a14143_final
_cod_depositor_comments
;Adding full bibliography for 1544751--1544760.cif.

 Adding full bibliography for 1544751--1544760.cif.
;
_cod_database_code 1544760
_shelx_space_group_comment
;
The symmetry employed for this shelxl refinement is uniquely defined
by the following loop, which should always be used as a source of
symmetry information in preference to the above space-group names.
They are only intended as comments.
;
_shelxl_version_number 2013-3

loop_
_space_group_symop_operation_xyz
'x, y, z'
'-x, -y, -z'

loop_
_atom_site_label
_atom_site_type_symbol
_atom_site_fract_x
_atom_site_fract_y
_atom_site_fract_z
_atom_site_U_iso_or_equiv
_atom_site_adp_type
_atom_site_occupancy
_atom_site_site_symmetry_order
_atom_site_calc_flag
_atom_site_refinement_flags_posn
_atom_site_refinement_flags_adp
_atom_site_refinement_flags_occupancy
_atom_site_disorder_assembly
_atom_site_disorder_group
Fe1 Fe 0.71885(2) 0.51659(2) 0.62912(2) 0.01383(8) Uani 1 1 d . U . . .
Fe2 Fe 1.20838(2) 1.02662(2) 0.14715(2) 0.01401(8) Uani 1 1 d . U . . .
P1 P 0.58350(4) 0.50225(3) 0.61898(3) 0.01302(13) Uani 1 1 d . U . . .
P2 P 0.80611(4) 0.61409(4) 0.70501(3) 0.01505(13) Uani 1 1 d . U . . .
P4 P 1.28922(4) 1.12433(4) 0.22613(3) 0.01329(13) Uani 1 1 d . U . . .
P6 P 1.07013(4) 1.00301(4) 0.12694(3) 0.01391(13) Uani 1 1 d . U . . .
Si2 Si 1.21471(4) 1.11883(4) 0.10450(3) 0.01326(14) Uani 1 1 d . U . . .
P3 P 0.75958(4) 0.47653(4) 0.54157(3) 0.01785(14) Uani 1 1 d . U . . .
P5 P 1.26810(4) 0.99923(4) 0.06600(3) 0.01861(14) Uani 1 1 d . U . . .
Si1 Si 0.72765(4) 0.60722(4) 0.58430(3) 0.01270(14) Uani 1 1 d . U . . .
F086 F 1.08555(12) 0.72175(10) 0.82533(9) 0.0339(4) Uani 1 1 d . U . . .
F085 F 1.15878(13) 0.76338(10) 0.91500(8) 0.0358(4) Uani 1 1 d . U . . .
F976 F 1.14081(12) 0.68860(10) 1.13849(8) 0.0333(4) Uani 1 1 d . U . . .
F973 F 1.16684(13) 0.96449(11) 0.77836(8) 0.0363(4) Uani 1 1 d . U . . .
F883 F 0.88562(12) 0.74583(11) 0.44802(10) 0.0450(5) Uani 1 1 d . U . . .
F073 F 1.27313(12) 1.22759(9) 0.58942(10) 0.0414(5) Uani 1 1 d . U . . .
F072 F 1.22331(13) 1.18068(11) 0.49415(10) 0.0400(5) Uani 1 1 d . U . . .
F786 F 1.49813(12) 0.47932(12) 0.82878(9) 0.0421(5) Uani 1 1 d . U . . .
F071 F 1.33368(12) 1.17167(11) 0.53325(12) 0.0473(6) Uani 1 1 d . U . . .
F084 F 1.21846(13) 0.76348(12) 0.83738(12) 0.0516(6) Uani 1 1 d . U . . .
F986 F 0.98880(14) 0.34976(10) 1.07084(10) 0.0437(5) Uani 1 1 d . U . . .
F985 F 1.06699(13) 0.32674(10) 1.01127(11) 0.0438(5) Uani 1 1 d . U . . .
F975 F 1.01590(12) 0.61329(11) 1.13397(10) 0.0423(5) Uani 1 1 d . U . . .
F785 F 1.41190(15) 0.51548(13) 0.79179(10) 0.0502(6) Uani 1 1 d . U . . .
F784 F 1.37973(14) 0.40214(12) 0.77836(10) 0.0560(7) Uani 1 1 d . U . . .
F983 F 1.05399(16) 0.64037(11) 0.56652(11) 0.0559(6) Uani 1 1 d . U . . .
F076 F 1.06473(17) 0.40446(11) 0.75204(10) 0.0579(7) Uani 1 1 d . U . . .
F984 F 0.95546(15) 0.33430(11) 0.97637(11) 0.0584(7) Uani 1 1 d . U . . .
F974 F 1.11792(18) 0.61127(13) 1.19050(9) 0.0560(7) Uani 1 1 d . U . . .
F972 F 1.28525(13) 0.95854(15) 0.78780(10) 0.0626(8) Uani 1 1 d . U . . .
F873 F 1.24293(13) 0.85662(17) 0.31871(9) 0.0663(8) Uani 1 1 d . U . . .
F971 F 1.1815(2) 0.88183(13) 0.81268(9) 0.0685(8) Uani 1 1 d . U . . .
F872 F 1.13393(15) 0.87096(15) 0.28502(10) 0.0602(7) Uani 1 1 d . U . . .
N1 N 0.52719(14) 0.36064(12) 0.63811(10) 0.0182(5) Uani 1 1 d . U . . .
F886 F 1.51317(16) 0.87767(12) 1.01016(13) 0.0638(7) Uani 1 1 d . U . . .
F871 F 1.13270(17) 0.76571(15) 0.26803(10) 0.0665(8) Uani 1 1 d . U . . .
F075 F 0.99635(16) 0.46096(14) 0.72763(12) 0.0700(8) Uani 1 1 d . U . . .
F982 F 1.0523(2) 0.64775(12) 0.66015(12) 0.0754(9) Uani 1 1 d . U . . .
F981 F 1.15982(17) 0.64933(12) 0.62273(15) 0.0713(8) Uani 1 1 d . U . . .
N01 N 0.71320(17) 0.43612(15) 0.66745(14) 0.0266(6) Uani 1 1 d D U . . .
N6 N 1.01393(15) 0.85702(13) 0.13603(11) 0.0240(5) Uani 1 1 d . U . . .
F885 F 1.56217(17) 0.80919(14) 0.96083(14) 0.0774(9) Uani 1 1 d . U . . .
F783 F 1.52896(15) 0.88025(16) 0.47945(13) 0.0691(8) Uani 1 1 d . U . . .
F882 F 0.92454(14) 0.66038(13) 0.43296(18) 0.0863(11) Uani 1 1 d . U . . .
F782 F 1.45896(19) 0.80066(15) 0.52076(14) 0.0743(8) Uani 1 1 d . U . . .
F074 F 1.1108(2) 0.48044(15) 0.69988(11) 0.0913(12) Uani 1 1 d . U . . .
N02 N 1.19921(18) 0.94229(17) 0.18157(17) 0.0324(7) Uani 1 1 d D U . . .
F781 F 1.40214(17) 0.80612(19) 0.43894(13) 0.0900(11) Uani 1 1 d . U . . .
N2 N 0.77210(16) 0.53840(15) 0.79609(12) 0.0277(6) Uani 1 1 d . U . . .
F881 F 0.88133(14) 0.68993(19) 0.35902(10) 0.0938(12) Uani 1 1 d . U . . .
C41 C 1.33798(15) 1.20852(14) 0.20542(11) 0.0145(5) Uani 1 1 d . U . . .
C01B C 1.20233(16) 0.57661(14) 0.90491(11) 0.0151(5) Uani 1 1 d . U . . .
C36 C 0.72896(15) 0.57902(14) 0.49990(11) 0.0150(5) Uani 1 1 d . U . . .
C31 C 0.74330(16) 0.51638(14) 0.48044(12) 0.0173(5) Uani 1 1 d . U . . .
C91 C 1.17815(15) 0.86348(14) 0.59970(12) 0.0144(5) Uani 1 1 d . U . . .
C11 C 0.56498(15) 0.57887(14) 0.60471(11) 0.0144(5) Uani 1 1 d . U . . .
C26 C 0.82364(15) 0.69285(14) 0.62287(12) 0.0157(5) Uani 1 1 d . U . . .
C06B C 1.19425(15) 0.64159(14) 0.90618(11) 0.0150(5) Uani 1 1 d . U . . .
H06B H 1.2188 0.6808 0.9420 0.018 Uiso 1 1 calc R U . . .
C66 C 1.11446(16) 1.13396(14) 0.10310(11) 0.0146(5) Uani 1 1 d . U . . .
C96B C 1.13028(17) 0.46646(15) 0.99621(12) 0.0173(5) Uani 1 1 d . U . . .
H96B H 1.1371 0.4312 0.9652 0.021 Uiso 1 1 calc R U . . .
C46 C 1.30461(15) 1.20684(14) 0.14705(11) 0.0146(5) Uani 1 1 d . U . . .
C56 C 1.23340(16) 1.10009(15) 0.02372(11) 0.0174(5) Uani 1 1 d . U . . .
C65 C 1.10126(17) 1.19342(15) 0.09244(12) 0.0185(5) Uani 1 1 d . U . . .
H65 H 1.1464 1.2325 0.0858 0.022 Uiso 1 1 calc R U . . .
C95B C 1.06848(17) 0.44367(15) 1.03088(12) 0.0190(5) Uani 1 1 d . U . . .
C05B C 1.15166(16) 0.65102(14) 0.85699(12) 0.0161(5) Uani 1 1 d . U . . .
C05 C 1.08250(17) 1.03305(15) 0.58882(13) 0.0190(5) Uani 1 1 d . U . . .
C15 C 0.62525(16) 0.69280(14) 0.58040(11) 0.0167(5) Uani 1 1 d . U . . .
H15 H 0.6709 0.7286 0.5706 0.020 Uiso 1 1 calc R U . . .
C86 C 1.06403(16) 0.80898(14) 0.47274(12) 0.0167(5) Uani 1 1 d . U . . .
H86 H 1.0402 0.8050 0.5082 0.020 Uiso 1 1 calc R U . . .
C61 C 1.04645(16) 1.07731(14) 0.11271(11) 0.0149(5) Uani 1 1 d . U . . .
C16 C 0.63354(15) 0.63105(14) 0.59027(11) 0.0142(5) Uani 1 1 d . U . . .
C45 C 1.34110(17) 1.26810(15) 0.12638(12) 0.0185(5) Uani 1 1 d . U . . .
H45 H 1.3194 1.2682 0.0870 0.022 Uiso 1 1 calc R U . . .
C35 C 0.71609(16) 0.61369(15) 0.45618(12) 0.0195(5) Uani 1 1 d . U . . .
H35 H 0.7065 0.6566 0.4683 0.023 Uiso 1 1 calc R U . . .
C13 C 0.48386(17) 0.64967(16) 0.59808(12) 0.0210(6) Uani 1 1 d . U . . .
H13 H 0.4332 0.6561 0.6007 0.025 Uiso 1 1 calc R U . . .
C114 C 0.50709(17) 0.42354(14) 0.56016(12) 0.0193(5) Uani 1 1 d . U . . .
H11A H 0.4555 0.4317 0.5516 0.023 Uiso 1 1 calc R U . . .
H11B H 0.5301 0.4188 0.5222 0.023 Uiso 1 1 calc R U . . .
C02 C 1.22771(16) 1.04200(14) 0.54692(12) 0.0169(5) Uani 1 1 d . U . . .
H02 H 1.2776 1.0459 0.5317 0.020 Uiso 1 1 calc R U . . .
C64 C 1.02316(18) 1.19597(15) 0.09139(12) 0.0202(5) Uani 1 1 d . U . . .
H64 H 1.0154 1.2370 0.0847 0.024 Uiso 1 1 calc R U . . .
C02B C 1.16098(16) 0.51993(15) 0.85162(12) 0.0179(5) Uani 1 1 d . U . . .
H02B H 1.1632 0.4742 0.8489 0.021 Uiso 1 1 calc R U . . .
C14 C 0.55168(18) 0.70244(16) 0.58477(12) 0.0207(6) Uani 1 1 d . U . . .
H14 H 0.5474 0.7450 0.5787 0.025 Uiso 1 1 calc R U . . .
C06 C 1.10613(16) 0.97491(14) 0.58052(12) 0.0162(5) Uani 1 1 d . U . . .
H06 H 1.0709 0.9320 0.5893 0.019 Uiso 1 1 calc R U . . .
C614 C 1.00304(16) 0.92659(14) 0.06184(12) 0.0173(5) Uani 1 1 d . U . . .
H61A H 0.9463 0.9264 0.0560 0.021 Uiso 1 1 calc R U . . .
H61B H 1.0261 0.9327 0.0245 0.021 Uiso 1 1 calc R U . . .
C42 C 1.40408(17) 1.27021(15) 0.24258(12) 0.0190(5) Uani 1 1 d . U . . .
H42 H 1.4247 1.2713 0.2826 0.023 Uiso 1 1 calc R U . . .
C81 C 1.14804(16) 0.85587(13) 0.47944(11) 0.0140(5) Uani 1 1 d . U . . .
C03B C 1.11688(17) 0.52890(15) 0.80274(12) 0.0201(5) Uani 1 1 d . U . . .
C21 C 0.85744(16) 0.69604(14) 0.68147(12) 0.0172(5) Uani 1 1 d . U . . .
C08B C 1.15329(17) 0.72424(15) 0.85891(13) 0.0212(6) Uani 1 1 d . U . . .
C91B C 1.18216(16) 0.53920(14) 1.00568(11) 0.0161(5) Uani 1 1 d . U . . .
C71B C 1.29643(16) 0.50959(14) 0.94256(12) 0.0160(5) Uani 1 1 d . U . . .
C12 C 0.49008(16) 0.58799(15) 0.60755(12) 0.0197(5) Uani 1 1 d . U . . .
H12 H 0.4434 0.5518 0.6160 0.024 Uiso 1 1 calc R U . . .
C71 C 1.30348(16) 0.92814(14) 0.55243(12) 0.0153(5) Uani 1 1 d . U . . .
C85 C 1.01411(16) 0.76799(14) 0.41607(12) 0.0184(5) Uani 1 1 d . U . . .
N3 N 0.81484(18) 0.37789(15) 0.58578(14) 0.0355(6) Uani 1 1 d . U . . .
C44 C 1.40834(17) 1.32869(15) 0.16223(13) 0.0206(6) Uani 1 1 d . U . . .
H44 H 1.4333 1.3694 0.1471 0.025 Uiso 1 1 calc R U . . .
C04B C 1.11289(17) 0.59509(15) 0.80444(12) 0.0201(5) Uani 1 1 d . U . . .
H04B H 1.0844 0.6017 0.7706 0.024 Uiso 1 1 calc R U . . .
C96 C 1.14805(17) 0.78810(14) 0.58924(13) 0.0191(5) Uani 1 1 d . U . . .
H96 H 1.1374 0.7587 0.5487 0.023 Uiso 1 1 calc R U . . .
C25 C 0.85962(17) 0.75319(15) 0.60066(14) 0.0213(6) Uani 1 1 d . U . . .
H25 H 0.8384 0.7519 0.5607 0.026 Uiso 1 1 calc R U . . .
C81B C 1.33204(16) 0.64043(15) 1.00098(12) 0.0174(5) Uani 1 1 d . U . . .
C01 C 1.17929(15) 0.97704(13) 0.55982(11) 0.0136(5) Uani 1 1 d . U . . .
C51 C 1.26228(17) 1.04521(15) 0.00717(12) 0.0205(6) Uani 1 1 d . U . . .
C62 C 0.96694(17) 1.07873(15) 0.11030(12) 0.0195(5) Uani 1 1 d . U . . .
H62 H 0.9210 1.0392 0.1156 0.023 Uiso 1 1 calc R U . . .
C03 C 1.20499(17) 1.10019(15) 0.55575(13) 0.0192(5) Uani 1 1 d . U . . .
C75B C 1.38070(18) 0.46815(15) 0.87610(13) 0.0208(6) Uani 1 1 d . U . . .
C92B C 1.16752(17) 0.58831(15) 1.05146(12) 0.0183(5) Uani 1 1 d . U . . .
H92B H 1.2013 0.6385 1.0596 0.022 Uiso 1 1 calc R U . . .
C63 C 0.95629(18) 1.13874(16) 0.10001(13) 0.0218(6) Uani 1 1 d . U . . .
H63 H 0.9028 1.1407 0.0989 0.026 Uiso 1 1 calc R U . . .
C76B C 1.33386(17) 0.50864(14) 0.89053(12) 0.0179(5) Uani 1 1 d . U . . .
H76B H 1.3267 0.5367 0.8645 0.021 Uiso 1 1 calc R U . . .
C94B C 1.05498(17) 0.49345(16) 1.07545(12) 0.0199(5) Uani 1 1 d . U . . .
H94B H 1.0124 0.4782 1.0986 0.024 Uiso 1 1 calc R U . . .
C611 C 1.01109(18) 0.97481(15) 0.18663(12) 0.0203(5) Uani 1 1 d . U . . .
H61C H 1.0499 0.9936 0.2262 0.024 Uiso 1 1 calc R U . . .
H61D H 0.9689 0.9960 0.1904 0.024 Uiso 1 1 calc R U . . .
C72 C 1.36139(17) 0.98889(15) 0.59638(13) 0.0215(6) Uani 1 1 d . U . . .
H72 H 1.3419 1.0207 0.6210 0.026 Uiso 1 1 calc R U . . .
C93 C 1.18163(17) 0.87038(15) 0.70770(12) 0.0196(5) Uani 1 1 d . U . . .
C86B C 1.37679(17) 0.69360(15) 0.97356(13) 0.0215(6) Uani 1 1 d . U . . .
H86B H 1.3578 0.6881 0.9320 0.026 Uiso 1 1 calc R U . . .
C84 C 1.04556(18) 0.77250(16) 0.36329(12) 0.0216(6) Uani 1 1 d . U . . .
H84 H 1.0120 0.7438 0.3246 0.026 Uiso 1 1 calc R U . . .
C88 C 0.92687(18) 0.71612(17) 0.41372(14) 0.0262(6) Uani 1 1 d . U . . .
C92 C 1.19412(16) 0.90296(15) 0.66056(12) 0.0174(5) Uani 1 1 d . U . . .
H92 H 1.2144 0.9542 0.6700 0.021 Uiso 1 1 calc R U . . .
F884 F 1.4446(2) 0.80679(18) 0.92478(15) 0.1103(15) Uani 1 1 d . U . . .
C04 C 1.13196(17) 1.09671(15) 0.57675(13) 0.0199(5) Uani 1 1 d . U . . .
H04 H 1.1164 1.1367 0.5827 0.024 Uiso 1 1 calc R U . . .
C111 C 0.53013(19) 0.48303(15) 0.68290(13) 0.0224(6) Uani 1 1 d . U . . .
H11C H 0.5672 0.5163 0.7215 0.027 Uiso 1 1 calc R U . . .
H11D H 0.4788 0.4925 0.6789 0.027 Uiso 1 1 calc R U . . .
C94 C 1.15035(18) 0.79607(16) 0.69619(13) 0.0224(6) Uani 1 1 d . U . . .
H94 H 1.1408 0.7737 0.7284 0.027 Uiso 1 1 calc R U . . .
C72B C 1.30948(18) 0.46691(15) 0.97832(12) 0.0201(6) Uani 1 1 d . U . . .
H72B H 1.2853 0.4655 1.0139 0.024 Uiso 1 1 calc R U . . .
C95 C 1.13320(18) 0.75486(15) 0.63623(13) 0.0223(6) Uani 1 1 d . U . . .
C43 C 1.43920(17) 1.32971(15) 0.22053(13) 0.0199(5) Uani 1 1 d . U . . .
H43 H 1.4847 1.3716 0.2454 0.024 Uiso 1 1 calc R U . . .
C214 C 0.76328(18) 0.64680(16) 0.76999(12) 0.0229(6) Uani 1 1 d . U . . .
H21A H 0.8055 0.6940 0.7955 0.027 Uiso 1 1 calc R U . . .
H21B H 0.7134 0.6544 0.7549 0.027 Uiso 1 1 calc R U . . .
C55 C 1.22892(17) 1.13997(16) -0.01732(12) 0.0223(6) Uani 1 1 d . U . . .
H55 H 1.2087 1.1770 -0.0070 0.027 Uiso 1 1 calc R U . . .
C93B C 1.10529(17) 0.56612(15) 1.08536(12) 0.0191(5) Uani 1 1 d . U . . .
C411 C 1.37598(17) 1.11659(16) 0.27097(13) 0.0232(6) Uani 1 1 d . U . . .
H41A H 1.4013 1.0899 0.2431 0.028 Uiso 1 1 calc R U . . .
H41B H 1.4194 1.1657 0.2906 0.028 Uiso 1 1 calc R U . . .
C34 C 0.71721(17) 0.58609(17) 0.39546(13) 0.0241(6) Uani 1 1 d . U . . .
H34 H 0.7079 0.6099 0.3663 0.029 Uiso 1 1 calc R U . . .
C82B C 1.36517(18) 0.65130(16) 1.06191(13) 0.0224(6) Uani 1 1 d . U . . .
H82B H 1.3375 0.6164 1.0824 0.027 Uiso 1 1 calc R U . . .
C76 C 1.33670(18) 0.88329(16) 0.51884(13) 0.0222(6) Uani 1 1 d . U . . .
H76 H 1.2998 0.8405 0.4890 0.027 Uiso 1 1 calc R U . . .
C414 C 1.23840(19) 1.14859(15) 0.28904(12) 0.0213(6) Uani 1 1 d . U . . .
H41C H 1.2748 1.1976 0.3152 0.026 Uiso 1 1 calc R U . . .
H41D H 1.1851 1.1500 0.2725 0.026 Uiso 1 1 calc R U . . .
C33 C 0.73188(18) 0.52403(17) 0.37726(13) 0.0267(6) Uani 1 1 d . U . . .
H33 H 0.7324 0.5052 0.3356 0.032 Uiso 1 1 calc R U . . .
C98B C 1.02008(18) 0.36453(16) 1.02198(14) 0.0237(6) Uani 1 1 d . U . . .
C32 C 0.74578(18) 0.48941(17) 0.41940(13) 0.0253(6) Uani 1 1 d . U . . .
H32 H 0.7570 0.4474 0.4070 0.030 Uiso 1 1 calc R U . . .
C82 C 1.17773(17) 0.86090(15) 0.42496(12) 0.0191(5) Uani 1 1 d . U . . .
H82 H 1.2337 0.8931 0.4267 0.023 Uiso 1 1 calc R U . . .
C613 C 0.99711(19) 0.85428(15) 0.07167(13) 0.0227(6) Uani 1 1 d . U . . .
H61E H 0.9403 0.8170 0.0530 0.027 Uiso 1 1 calc R U . . .
H61F H 1.0376 0.8396 0.0506 0.027 Uiso 1 1 calc R U . . .
C22 C 0.92372(17) 0.75858(15) 0.71777(14) 0.0244(6) Uani 1 1 d . U . . .
H22 H 0.9454 0.7605 0.7578 0.029 Uiso 1 1 calc R U . . .
C24 C 0.92584(18) 0.81463(16) 0.63652(15) 0.0265(6) Uani 1 1 d . U . . .
H24 H 0.9498 0.8551 0.6209 0.032 Uiso 1 1 calc R U . . .
C78B C 1.41696(19) 0.46635(16) 0.81914(14) 0.0258(6) Uani 1 1 d . U . . .
C413 C 1.22078(18) 1.09479(16) 0.32734(13) 0.0230(6) Uani 1 1 d . U . . .
H41E H 1.1883 1.1066 0.3583 0.028 Uiso 1 1 calc R U . A 1
H41F H 1.1870 1.0453 0.3009 0.028 Uiso 1 1 calc R U . A 1
C83 C 1.12764(18) 0.82019(16) 0.36832(12) 0.0222(6) Uani 1 1 d . U . . .
C74B C 1.39314(19) 0.42642(17) 0.91263(14) 0.0262(6) Uani 1 1 d . U . . .
H74B H 1.4256 0.3989 0.9028 0.031 Uiso 1 1 calc R U . . .
C74 C 1.47767(18) 0.96006(18) 0.57050(15) 0.0288(7) Uani 1 1 d . U . . .
H74 H 1.5360 0.9713 0.5759 0.035 Uiso 1 1 calc R U . . .
C07B C 1.0754(2) 0.46837(17) 0.74597(14) 0.0308(7) Uani 1 1 d . U . . .
C311 C 0.70862(19) 0.37729(16) 0.50782(14) 0.0268(6) Uani 1 1 d . U . . .
H31A H 0.6552 0.3578 0.5223 0.032 Uiso 1 1 calc R U . . .
H31B H 0.6958 0.3666 0.4629 0.032 Uiso 1 1 calc R U . . .
C211 C 0.89019(17) 0.60087(16) 0.74842(13) 0.0240(6) Uani 1 1 d . U . . .
H21C H 0.9068 0.5660 0.7212 0.029 Uiso 1 1 calc R U . . .
H21D H 0.9397 0.6475 0.7631 0.029 Uiso 1 1 calc R U . . .
C612 C 0.96710(18) 0.89200(15) 0.17168(14) 0.0236(6) Uani 1 1 d . U . . .
H61G H 0.9620 0.8774 0.2100 0.028 Uiso 1 1 calc R U . . .
H61H H 0.9100 0.8757 0.1483 0.028 Uiso 1 1 calc R U . . .
C85B C 1.44810(18) 0.75415(17) 1.00531(15) 0.0293(7) Uani 1 1 d . U . . .
C23 C 0.95736(18) 0.81743(16) 0.69502(15) 0.0280(7) Uani 1 1 d . U . . .
H23 H 1.0023 0.8600 0.7195 0.034 Uiso 1 1 calc R U . . .
C73 C 1.44667(18) 1.00467(17) 0.60556(15) 0.0280(6) Uani 1 1 d . U . . .
C54 C 1.25381(19) 1.12584(18) -0.07336(13) 0.0293(7) Uani 1 1 d . U . . .
H54 H 1.2510 1.1534 -0.1009 0.035 Uiso 1 1 calc R U . . .
C1N1 C 0.5056(2) 0.28961(16) 0.64915(14) 0.0274(6) Uani 1 1 d . U . . .
H1N4 H 0.5194 0.2584 0.6168 0.041 Uiso 1 1 calc R U . . .
H1N5 H 0.4456 0.2678 0.6496 0.041 Uiso 1 1 calc R U . . .
H1N6 H 0.5373 0.2950 0.6885 0.041 Uiso 1 1 calc R U . . .
C83B C 1.43705(19) 0.71124(18) 1.09360(14) 0.0291(7) Uani 1 1 d . U . . .
C73B C 1.3567(2) 0.42623(17) 0.96386(14) 0.0258(6) Uani 1 1 d . U . . .
C75 C 1.42209(19) 0.89917(18) 0.52762(14) 0.0282(7) Uani 1 1 d . U . . .
C314 C 0.86812(19) 0.48583(19) 0.54419(15) 0.0312(7) Uani 1 1 d . U . . .
H31C H 0.8769 0.4689 0.5024 0.037 Uiso 1 1 calc R U . . .
H31D H 0.9062 0.5375 0.5607 0.037 Uiso 1 1 calc R U . . .
C07 C 1.25869(19) 1.16926(16) 0.54315(16) 0.0295(7) Uani 1 1 d . U . . .
C98 C 1.0999(2) 0.67391(18) 0.62215(15) 0.0338(7) Uani 1 1 d . U . . .
C52 C 1.28663(19) 1.03089(17) -0.04918(13) 0.0280(6) Uani 1 1 d . U . . .
H52 H 1.3059 0.9933 -0.0603 0.034 Uiso 1 1 calc R U . . .
C97B C 1.0951(2) 0.61991(17) 1.13675(13) 0.0260(6) Uani 1 1 d . U . . .
C53 C 1.28242(19) 1.07189(18) -0.08858(13) 0.0312(7) Uani 1 1 d . U . . .
H53 H 1.2996 1.0626 -0.1267 0.037 Uiso 1 1 calc R U . . .
C97 C 1.2032(2) 0.91765(18) 0.77117(13) 0.0273(6) Uani 1 1 d . U . . .
C84B C 1.47919(19) 0.76303(18) 1.06573(15) 0.0326(7) Uani 1 1 d . U . . .
H84B H 1.5284 0.8039 1.0873 0.039 Uiso 1 1 calc R U . . .
C213 C 0.7389(2) 0.59388(19) 0.80875(15) 0.0346(7) Uani 1 1 d . U . . .
H21E H 0.7588 0.6214 0.8522 0.041 Uiso 1 1 calc R U . . .
H21F H 0.6771 0.5700 0.8020 0.041 Uiso 1 1 calc R U . . .
C1N6 C 0.9948(2) 0.78365(17) 0.14186(16) 0.0327(7) Uani 1 1 d . U . . .
H1Z4 H 1.0057 0.7855 0.1850 0.049 Uiso 1 1 calc R U . . .
H1Z5 H 1.0300 0.7634 0.1199 0.049 Uiso 1 1 calc R U . . .
H1Z6 H 0.9357 0.7531 0.1246 0.049 Uiso 1 1 calc R U . . .
C113 C 0.4852(2) 0.35402(17) 0.57836(16) 0.0399(9) Uani 1 1 d . U . . .
H11E H 0.4240 0.3326 0.5771 0.048 Uiso 1 1 calc R U . . .
H11F H 0.4985 0.3197 0.5477 0.048 Uiso 1 1 calc R U . . .
B1 B 1.20254(17) 0.90596(15) 0.54682(13) 0.0127(5) Uani 1 1 d . U . . .
C88B C 1.4912(2) 0.8111(2) 0.97460(18) 0.0432(9) Uani 1 1 d . U . . .
B2 B 1.25215(18) 0.56604(16) 0.96335(13) 0.0153(5) Uani 1 1 d . U . . .
C313 C 0.8891(2) 0.4422(2) 0.58375(17) 0.0380(8) Uani 1 1 d . U . . .
H31E H 0.9317 0.4259 0.5678 0.046 Uiso 1 1 calc R U . . .
H31F H 0.9138 0.4739 0.6257 0.046 Uiso 1 1 calc R U . . .
C87 C 1.1599(2) 0.8281(2) 0.31087(14) 0.0392(8) Uani 1 1 d . U . . .
O1S1 O 1.3734(3) 0.7559(3) 0.7345(2) 0.1076(15) Uani 1 1 d . U . . .
C312 C 0.7643(2) 0.34009(19) 0.52486(17) 0.0394(8) Uani 1 1 d . U . . .
H31G H 0.7291 0.2895 0.5235 0.047 Uiso 1 1 calc R U . . .
H31H H 0.8017 0.3390 0.4948 0.047 Uiso 1 1 calc R U . . .
C412 C 1.3498(2) 1.0787(2) 0.31905(17) 0.0440(9) Uani 1 1 d . U . . .
H41G H 1.3208 1.0263 0.2984 0.053 Uiso 1 1 calc R U . B 1
H41H H 1.4014 1.0854 0.3455 0.053 Uiso 1 1 calc R U . B 1
C1N2 C 0.7473(2) 0.4919(2) 0.83721(17) 0.0436(9) Uani 1 1 d . U . . .
H1N7 H 0.7696 0.4545 0.8284 0.065 Uiso 1 1 calc R U . . .
H1N8 H 0.6862 0.4689 0.8311 0.065 Uiso 1 1 calc R U . . .
H1N9 H 0.7696 0.5213 0.8795 0.065 Uiso 1 1 calc R U . . .
C78 C 1.4531(2) 0.8476(2) 0.49180(19) 0.0477(10) Uani 1 1 d . U . . .
C1N3 C 0.8408(3) 0.3298(2) 0.61266(19) 0.0475(10) Uani 1 1 d . U . . .
H1NX H 0.8744 0.3567 0.6534 0.071 Uiso 1 1 calc R U . . .
H1NY H 0.8741 0.3113 0.5869 0.071 Uiso 1 1 calc R U . . .
H1NZ H 0.7911 0.2892 0.6158 0.071 Uiso 1 1 calc R U . . .
C212 C 0.8633(2) 0.5731(3) 0.8021(2) 0.0532(11) Uani 1 1 d . U . . .
H21G H 0.8875 0.5378 0.8067 0.064 Uiso 1 1 calc R U . . .
H21H H 0.8860 0.6140 0.8395 0.064 Uiso 1 1 calc R U . . .
C3S1 C 1.3477(3) 0.6772(3) 0.7296(2) 0.0682(13) Uani 1 1 d . U . . .
H3S1 H 1.2919 0.6512 0.7031 0.082 Uiso 1 1 calc R U . . .
H3S2 H 1.3870 0.6614 0.7077 0.082 Uiso 1 1 calc R U . . .
C112 C 0.5072(4) 0.40708(19) 0.68565(19) 0.0623(15) Uani 1 1 d . U . . .
H11G H 0.5356 0.4082 0.7253 0.075 Uiso 1 1 calc R U . . .
H11H H 0.4462 0.3850 0.6848 0.075 Uiso 1 1 calc R U . . .
C3S2 C 1.2229(3) 0.2641(2) 0.8058(3) 0.0628(13) Uani 1 1 d . U . . .
H3S3 H 1.1897 0.2364 0.8317 0.075 Uiso 1 1 calc R U . . .
H3S4 H 1.2792 0.2959 0.8302 0.075 Uiso 1 1 calc R U . . .
C2S1 C 1.3758(3) 0.7835(3) 0.6819(3) 0.0772(16) Uani 1 1 d . U . . .
H2S1 H 1.3205 0.7553 0.6549 0.093 Uiso 1 1 calc R U . . .
H2S2 H 1.4173 0.7715 0.6600 0.093 Uiso 1 1 calc R U . . .
C4S1 C 1.3432(3) 0.6523(3) 0.7822(3) 0.0695(15) Uani 1 1 d . U . . .
H4S1 H 1.3982 0.6754 0.8089 0.104 Uiso 1 1 calc R U . . .
H4S2 H 1.3260 0.5997 0.7705 0.104 Uiso 1 1 calc R U . . .
H4S3 H 1.3022 0.6644 0.8038 0.104 Uiso 1 1 calc R U . . .
C4S2 C 1.1812(3) 0.3096(3) 0.7867(3) 0.0674(13) Uani 1 1 d . U . . .
H4S4 H 1.2134 0.3364 0.7604 0.101 Uiso 1 1 calc R U . . .
H4S5 H 1.1786 0.3439 0.8229 0.101 Uiso 1 1 calc R U . . .
H4S6 H 1.1244 0.2783 0.7644 0.101 Uiso 1 1 calc R U . . .
C1S2 C 1.2913(4) 0.1221(3) 0.7200(2) 0.0806(17) Uani 1 1 d . U . . .
H1S1 H 1.2415 0.0891 0.6894 0.121 Uiso 1 1 calc R U . . .
H1S2 H 1.3165 0.0939 0.7375 0.121 Uiso 1 1 calc R U . . .
H1S3 H 1.3318 0.1536 0.7007 0.121 Uiso 1 1 calc R U . . .
O1S2 O 1.2308(4) 0.2119(4) 0.7507(4) 0.191(3) Uani 1 1 d . U . . .
C1S1 C 1.3945(3) 0.8588(3) 0.6874(3) 0.0820(18) Uani 1 1 d . U . . .
H1S4 H 1.3513 0.8717 0.7052 0.123 Uiso 1 1 calc R U . . .
H1S5 H 1.3957 0.8673 0.6470 0.123 Uiso 1 1 calc R U . . .
H1S6 H 1.4491 0.8886 0.7137 0.123 Uiso 1 1 calc R U . . .
C2S2 C 1.2686(4) 0.1642(4) 0.7660(3) 0.100(2) Uani 1 1 d . U . . .
H2S3 H 1.3195 0.1945 0.7974 0.121 Uiso 1 1 calc R U . . .
H2S4 H 1.2291 0.1309 0.7853 0.121 Uiso 1 1 calc R U . . .
N4 N 1.2982(2) 1.0973(2) 0.35727(17) 0.0224(11) Uani 0.658(8) 1 d . U P C 1
C1N4 C 1.2793(4) 1.0536(4) 0.4014(3) 0.0331(13) Uani 0.658(8) 1 d . U P C 1
H1ND H 1.2433 1.0681 0.4272 0.050 Uiso 0.658(8) 1 calc R U P C 1
H1NE H 1.3315 1.0616 0.4268 0.050 Uiso 0.658(8) 1 calc R U P C 1
H1NF H 1.2504 1.0022 0.3793 0.050 Uiso 0.658(8) 1 calc R U P C 1
N4B N 1.2721(5) 1.0528(4) 0.3244(3) 0.022(2) Uani 0.342(8) 1 d . U P C 2
C2N4 C 1.2613(8) 1.0156(7) 0.3730(5) 0.038(3) Uani 0.342(8) 1 d . U P C 2
H1Z8 H 1.2021 0.9961 0.3765 0.058 Uiso 0.342(8) 1 calc R U P C 2
H2N4 H 1.2946 1.0501 0.4117 0.058 Uiso 0.342(8) 1 calc R U P C 2
H2N3 H 1.2799 0.9759 0.3631 0.058 Uiso 0.342(8) 1 calc R U P C 2
H1N1 H 0.662(3) 0.403(2) 0.6598(19) 0.050(12) Uiso 1 1 d . . . . .
H1N2 H 1.148(3) 0.906(2) 0.1747(18) 0.043(11) Uiso 1 1 d . . . . .
H2N2 H 1.209(3) 0.950(2) 0.219(2) 0.048(13) Uiso 1 1 d . . . . .
H3N1 H 0.724(3) 0.453(2) 0.707(2) 0.045(12) Uiso 1 1 d . . . . .
H2N1 H 0.7589(16) 0.4147(17) 0.6719(15) 0.026(8) Uiso 1 1 d D . . . .
H3N2 H 1.237(3) 0.918(2) 0.171(2) 0.082(16) Uiso 1 1 d D . . . .
F776 F 1.3626(10) 0.4047(8) 1.0610(5) 0.079(4) Uani 0.496(18) 1 d D U P D 1
F774 F 1.4484(6) 0.3849(8) 1.0113(6) 0.078(3) Uani 0.496(18) 1 d D U P D 1
F775 F 1.3213(10) 0.3160(4) 0.9844(4) 0.087(5) Uani 0.496(18) 1 d D U P D 1
C77B C 1.3731(7) 0.3842(7) 1.0051(7) 0.030(2) Uani 0.496(18) 1 d D U P D 1
F77A F 1.3906(10) 0.4134(7) 1.0583(5) 0.088(4) Uani 0.504(18) 1 d D U P D 2
F77B F 1.4017(11) 0.3381(8) 0.9843(6) 0.096(5) Uani 0.504(18) 1 d D U P D 2
F77C F 1.2841(5) 0.3292(6) 1.0044(6) 0.079(3) Uani 0.504(18) 1 d D U P D 2
C77F C 1.3574(9) 0.3749(8) 1.0021(7) 0.044(3) Uani 0.504(18) 1 d D U P D 2
F876 F 1.5104(3) 0.7868(2) 1.19118(17) 0.0692(15) Uani 0.818(9) 1 d . U P E 1
F875 F 1.5153(5) 0.6847(4) 1.1661(2) 0.094(2) Uani 0.818(9) 1 d . U P E 1
F874 F 1.4046(2) 0.6953(4) 1.18931(16) 0.100(2) Uani 0.818(9) 1 d . U P E 1
C87B C 1.4675(5) 0.7190(5) 1.1610(2) 0.0353(15) Uani 0.818(9) 1 d . U P E 1
F87A F 1.5574(13) 0.7560(19) 1.1670(12) 0.128(10) Uani 0.182(9) 1 d . U P E 2
F87B F 1.450(2) 0.7524(18) 1.1925(8) 0.099(8) Uani 0.182(9) 1 d . U P E 2
F87C F 1.4609(18) 0.6607(11) 1.1678(10) 0.079(8) Uani 0.182(9) 1 d . U P E 2
C87Z C 1.470(3) 0.716(3) 1.1444(14) 0.047(6) Uani 0.182(9) 1 d . U P E 2
F082 F 1.0058(10) 1.0237(13) 0.6667(5) 0.072(4) Uani 0.52(3) 1 d D U P F 1
F081 F 0.9739(9) 1.0739(9) 0.6015(12) 0.077(4) Uani 0.52(3) 1 d D U P F 1
F083 F 0.9351(8) 0.9622(5) 0.5773(6) 0.034(2) Uani 0.52(3) 1 d D U P F 1
C08 C 0.9982(9) 1.0256(11) 0.6079(8) 0.019(3) Uani 0.52(3) 1 d D U P F 1
F08A F 0.9405(11) 0.9817(15) 0.5805(8) 0.080(4) Uani 0.48(3) 1 d D U P F 2
F08B F 1.0049(10) 1.0076(7) 0.6672(6) 0.040(2) Uani 0.48(3) 1 d D U P F 2
F08C F 1.0011(14) 1.0914(7) 0.6337(12) 0.076(5) Uani 0.48(3) 1 d D U P F 2
C08Z C 1.0111(13) 1.0282(12) 0.6187(9) 0.031(3) Uani 0.48(3) 1 d D U P F 2
F773 F 1.4864(9) 1.1276(7) 0.6627(7) 0.051(3) Uani 0.59(3) 1 d D U P G 1
F772 F 1.4920(14) 1.0556(5) 0.7140(5) 0.089(5) Uani 0.59(3) 1 d D U P G 1
F771 F 1.5824(5) 1.0886(7) 0.6579(11) 0.088(5) Uani 0.59(3) 1 d D U P G 1
C77 C 1.5025(6) 1.0692(5) 0.6605(6) 0.038(2) Uani 0.59(3) 1 d D U P G 1
F77D F 1.4811(11) 1.1187(11) 0.6682(10) 0.068(6) Uani 0.41(3) 1 d D U P G 2
F77E F 1.5319(15) 1.0512(7) 0.6976(10) 0.084(5) Uani 0.41(3) 1 d D U P G 2
F77F F 1.5804(8) 1.0976(9) 0.6295(10) 0.073(4) Uani 0.41(3) 1 d D U P G 2
C77Z C 1.5084(11) 1.0672(11) 0.6473(9) 0.054(6) Uiso 0.41(3) 1 d D U P G 2
C514 C 1.3778(10) 1.0170(9) 0.0820(7) 0.029(2) Uani 0.741(9) 1 d . U P H 1
H51C H 1.3978 1.0072 0.0432 0.034 Uiso 0.741(9) 1 calc R U P H 1
H51D H 1.4099 1.0687 0.1039 0.034 Uiso 0.741(9) 1 calc R U P H 1
C513 C 1.3943(3) 0.9698(3) 0.1209(3) 0.0341(12) Uani 0.741(9) 1 d . U P H 1
H51E H 1.4432 0.9596 0.1106 0.041 Uiso 0.741(9) 1 calc R U P H 1
H51F H 1.4076 0.9965 0.1645 0.041 Uiso 0.741(9) 1 calc R U P H 1
C512 C 1.2858(4) 0.8673(3) 0.0460(2) 0.0389(14) Uani 0.741(9) 1 d . U P H 1
H51G H 1.2513 0.8151 0.0389 0.047 Uiso 0.741(9) 1 calc R U P H 1
H51H H 1.3320 0.8724 0.0229 0.047 Uiso 0.741(9) 1 calc R U P H 1
C511 C 1.2320(12) 0.9039(11) 0.0237(10) 0.028(2) Uani 0.741(9) 1 d . U P H 1
H51A H 1.1734 0.8778 0.0277 0.033 Uiso 0.741(9) 1 calc R U P H 1
H51B H 1.2330 0.9005 -0.0200 0.033 Uiso 0.741(9) 1 calc R U P H 1
C1N5 C 1.3405(13) 0.8523(9) 0.1431(9) 0.054(3) Uani 0.741(9) 1 d . U P H 1
H1NA H 1.3643 0.8792 0.1859 0.081 Uiso 0.741(9) 1 calc R U P H 1
H1NB H 1.3813 0.8366 0.1244 0.081 Uiso 0.741(9) 1 calc R U P H 1
H1NC H 1.2895 0.8098 0.1408 0.081 Uiso 0.741(9) 1 calc R U P H 1
N5 N 1.3197(8) 0.8998(7) 0.1100(6) 0.0313(18) Uani 0.741(9) 1 d . U P H 1
C51R C 1.2347(9) 0.8527(7) 0.0661(6) 0.032(3) Uani 0.259(9) 1 d . U P H 2
H51I H 1.2443 0.8117 0.0412 0.038 Uiso 0.259(9) 1 calc R U P H 2
H51J H 1.1834 0.8324 0.0828 0.038 Uiso 0.259(9) 1 calc R U P H 2
C51S C 1.3790(10) 0.9359(10) 0.0938(10) 0.040(3) Uani 0.259(9) 1 d . U P H 2
H51K H 1.3769 0.9041 0.0539 0.048 Uiso 0.259(9) 1 calc R U P H 2
H51L H 1.4319 0.9457 0.1204 0.048 Uiso 0.259(9) 1 calc R U P H 2
C51T C 1.221(4) 0.898(3) 0.025(3) 0.028(6) Uani 0.259(9) 1 d . U P H 2
H51M H 1.1601 0.8823 0.0110 0.034 Uiso 0.259(9) 1 calc R U P H 2
H51N H 1.2464 0.8900 -0.0114 0.034 Uiso 0.259(9) 1 calc R U P H 2
C51U C 1.382(3) 1.008(3) 0.084(2) 0.029(5) Uani 0.259(9) 1 d . U P H 2
H51O H 1.4109 1.0189 0.0503 0.035 Uiso 0.259(9) 1 calc R U P H 2
H51P H 1.4121 1.0479 0.1216 0.035 Uiso 0.259(9) 1 calc R U P H 2
N5Z N 1.311(2) 0.897(2) 0.1201(16) 0.036(5) Uani 0.259(9) 1 d . U P H 2
C1NZ C 1.334(4) 0.842(3) 0.134(2) 0.056(8) Uani 0.259(9) 1 d . U P H 2
H1NG H 1.2921 0.8128 0.1542 0.085 Uiso 0.259(9) 1 calc R U P H 2
H1NH H 1.3887 0.8643 0.1614 0.085 Uiso 0.259(9) 1 calc R U P H 2
H1NI H 1.3376 0.8103 0.0965 0.085 Uiso 0.259(9) 1 calc R U P H 2

loop_
_atom_site_aniso_label
_atom_site_aniso_U_11
_atom_site_aniso_U_22
_atom_site_aniso_U_33
_atom_site_aniso_U_23
_atom_site_aniso_U_13
_atom_site_aniso_U_12
Fe1 0.01363(17) 0.01157(18) 0.01556(18) 0.00492(14) 0.00127(13) 0.00387(14)
Fe2 0.01428(17) 0.01176(18) 0.01489(18) 0.00387(14) 0.00161(13) 0.00411(14)
P1 0.0129(3) 0.0120(3) 0.0112(3) 0.0030(2) 0.0017(2) 0.0020(2)
P2 0.0129(3) 0.0159(3) 0.0147(3) 0.0051(3) -0.0008(2) 0.0043(3)
P4 0.0146(3) 0.0125(3) 0.0116(3) 0.0039(2) 0.0018(2) 0.0039(2)
P6 0.0150(3) 0.0126(3) 0.0141(3) 0.0048(2) 0.0025(2) 0.0048(3)
Si2 0.0133(3) 0.0133(3) 0.0114(3) 0.0034(3) 0.0012(2) 0.0035(3)
P3 0.0161(3) 0.0156(3) 0.0210(3) 0.0036(3) 0.0023(3) 0.0064(3)
P5 0.0179(3) 0.0169(3) 0.0185(3) 0.0003(3) 0.0027(3) 0.0069(3)
Si1 0.0128(3) 0.0118(3) 0.0126(3) 0.0039(3) 0.0023(2) 0.0036(3)
F086 0.0364(10) 0.0318(10) 0.0356(10) 0.0051(8) -0.0082(8) 0.0216(9)
F085 0.0553(12) 0.0221(9) 0.0296(10) 0.0003(8) -0.0064(9) 0.0217(9)
F976 0.0366(10) 0.0266(10) 0.0313(10) -0.0026(8) 0.0131(8) 0.0113(8)
F973 0.0494(12) 0.0393(11) 0.0255(9) 0.0023(8) 0.0050(8) 0.0278(10)
F883 0.0249(10) 0.0360(11) 0.0631(14) 0.0017(10) 0.0223(9) 0.0038(8)
F073 0.0373(11) 0.0135(9) 0.0648(14) 0.0106(9) 0.0094(10) 0.0007(8)
F072 0.0466(12) 0.0361(11) 0.0541(13) 0.0363(10) 0.0210(10) 0.0192(9)
F786 0.0303(10) 0.0565(13) 0.0428(12) 0.0144(10) 0.0223(9) 0.0172(10)
F071 0.0268(10) 0.0296(11) 0.1009(19) 0.0389(12) 0.0331(11) 0.0116(8)
F084 0.0419(12) 0.0400(12) 0.1003(19) 0.0487(13) 0.0397(12) 0.0240(10)
F986 0.0593(13) 0.0293(11) 0.0463(12) 0.0178(9) 0.0344(11) 0.0124(10)
F985 0.0409(11) 0.0253(10) 0.0795(16) 0.0240(10) 0.0337(11) 0.0189(9)
F975 0.0375(11) 0.0352(11) 0.0569(13) 0.0036(10) 0.0285(10) 0.0182(9)
F785 0.0731(15) 0.0684(15) 0.0463(13) 0.0405(12) 0.0456(12) 0.0480(13)
F784 0.0540(13) 0.0402(12) 0.0407(12) -0.0123(10) 0.0330(10) -0.0093(10)
F983 0.0737(16) 0.0199(10) 0.0508(13) 0.0097(10) -0.0055(12) -0.0033(10)
F076 0.0929(19) 0.0270(11) 0.0357(12) -0.0094(9) -0.0145(12) 0.0200(12)
F984 0.0593(15) 0.0276(11) 0.0649(15) 0.0157(11) -0.0289(12) -0.0013(10)
F974 0.109(2) 0.0680(16) 0.0187(9) 0.0138(10) 0.0227(11) 0.0619(16)
F972 0.0330(11) 0.096(2) 0.0333(12) -0.0260(12) -0.0079(9) 0.0257(12)
F873 0.0280(11) 0.132(2) 0.0245(11) 0.0174(13) 0.0143(9) 0.0167(13)
F971 0.154(3) 0.0513(14) 0.0219(10) 0.0222(10) 0.0352(14) 0.0535(16)
F872 0.0574(15) 0.0910(19) 0.0367(12) 0.0407(13) 0.0110(11) 0.0210(14)
N1 0.0231(12) 0.0139(11) 0.0159(11) 0.0046(9) 0.0054(9) 0.0048(9)
F886 0.0650(16) 0.0307(12) 0.0908(19) 0.0188(12) 0.0392(14) 0.0072(11)
F871 0.0718(17) 0.0825(18) 0.0261(11) -0.0074(11) 0.0221(11) 0.0197(14)
F075 0.0542(15) 0.0600(16) 0.0652(17) -0.0192(13) -0.0308(12) 0.0186(13)
F982 0.122(2) 0.0279(12) 0.0666(17) 0.0244(12) 0.0534(17) 0.0048(14)
F981 0.0677(17) 0.0250(12) 0.120(2) 0.0155(14) -0.0011(16) 0.0240(12)
N01 0.0242(14) 0.0239(14) 0.0340(15) 0.0158(12) 0.0017(11) 0.0085(11)
N6 0.0262(13) 0.0184(12) 0.0266(13) 0.0083(10) 0.0026(10) 0.0071(10)
F885 0.0609(16) 0.0555(16) 0.106(2) 0.0141(15) 0.0620(16) 0.0073(13)
F783 0.0454(14) 0.101(2) 0.0827(19) 0.0264(16) 0.0373(13) 0.0470(15)
F882 0.0309(12) 0.0368(14) 0.199(4) 0.0614(19) 0.0190(17) 0.0059(11)
F782 0.093(2) 0.0671(18) 0.098(2) 0.0270(16) 0.0297(17) 0.0648(17)
F074 0.115(2) 0.0653(18) 0.0297(12) -0.0175(12) 0.0372(14) -0.0221(16)
N02 0.0209(14) 0.0325(16) 0.055(2) 0.0294(15) 0.0121(13) 0.0120(12)
F781 0.0621(17) 0.136(3) 0.0646(17) -0.0367(17) -0.0043(13) 0.0718(19)
N2 0.0285(13) 0.0342(15) 0.0253(13) 0.0186(11) 0.0049(10) 0.0121(11)
F881 0.0298(12) 0.150(3) 0.0283(12) -0.0047(15) -0.0001(9) -0.0270(15)
C41 0.0139(11) 0.0142(12) 0.0146(12) 0.0047(10) 0.0027(9) 0.0044(10)
C01B 0.0150(12) 0.0149(12) 0.0151(12) 0.0055(10) 0.0057(9) 0.0043(10)
C36 0.0100(11) 0.0166(13) 0.0150(12) 0.0041(10) 0.0040(9) 0.0014(10)
C31 0.0143(12) 0.0182(13) 0.0166(12) 0.0038(10) 0.0047(10) 0.0035(10)
C91 0.0119(11) 0.0141(12) 0.0182(12) 0.0063(10) 0.0040(9) 0.0050(10)
C11 0.0151(12) 0.0139(12) 0.0113(11) 0.0014(9) 0.0003(9) 0.0044(10)
C26 0.0123(11) 0.0143(12) 0.0212(13) 0.0065(10) 0.0053(10) 0.0046(10)
C06B 0.0144(12) 0.0152(12) 0.0129(11) 0.0026(10) 0.0036(9) 0.0038(10)
C66 0.0157(12) 0.0169(13) 0.0100(11) 0.0032(10) 0.0007(9) 0.0058(10)
C96B 0.0222(13) 0.0187(13) 0.0136(12) 0.0052(10) 0.0065(10) 0.0099(11)
C46 0.0146(11) 0.0136(12) 0.0144(12) 0.0046(10) 0.0026(9) 0.0038(10)
C56 0.0136(12) 0.0190(13) 0.0128(12) 0.0007(10) 0.0004(9) 0.0018(10)
C65 0.0227(13) 0.0155(13) 0.0164(12) 0.0050(10) 0.0036(10) 0.0064(11)
C95B 0.0212(13) 0.0213(14) 0.0183(13) 0.0099(11) 0.0054(10) 0.0096(11)
C05B 0.0154(12) 0.0177(13) 0.0178(12) 0.0082(10) 0.0048(10) 0.0073(10)
C05 0.0180(12) 0.0168(13) 0.0254(14) 0.0091(11) 0.0085(11) 0.0077(11)
C15 0.0196(13) 0.0154(13) 0.0127(12) 0.0033(10) 0.0004(10) 0.0051(10)
C86 0.0171(12) 0.0160(13) 0.0180(12) 0.0047(10) 0.0061(10) 0.0070(10)
C61 0.0182(12) 0.0136(12) 0.0131(11) 0.0028(9) 0.0011(9) 0.0073(10)
C16 0.0146(11) 0.0155(12) 0.0106(11) 0.0030(9) 0.0007(9) 0.0046(10)
C45 0.0199(13) 0.0201(14) 0.0154(12) 0.0078(10) 0.0021(10) 0.0065(11)
C35 0.0162(12) 0.0195(14) 0.0192(13) 0.0067(11) 0.0040(10) 0.0025(11)
C13 0.0192(13) 0.0284(15) 0.0179(13) 0.0033(11) 0.0013(10) 0.0145(12)
C114 0.0176(12) 0.0175(13) 0.0141(12) 0.0026(10) -0.0011(10) -0.0006(10)
C02 0.0144(12) 0.0157(13) 0.0220(13) 0.0104(11) 0.0062(10) 0.0039(10)
C64 0.0283(14) 0.0179(13) 0.0186(13) 0.0049(11) 0.0034(11) 0.0140(12)
C02B 0.0187(13) 0.0154(13) 0.0171(12) 0.0039(10) 0.0045(10) 0.0043(10)
C14 0.0271(14) 0.0219(14) 0.0151(12) 0.0035(11) -0.0002(11) 0.0137(12)
C06 0.0171(12) 0.0122(12) 0.0200(13) 0.0072(10) 0.0055(10) 0.0047(10)
C614 0.0182(12) 0.0152(13) 0.0147(12) 0.0023(10) -0.0006(10) 0.0045(10)
C42 0.0196(13) 0.0185(13) 0.0152(12) 0.0038(10) -0.0009(10) 0.0048(11)
C81 0.0159(12) 0.0123(12) 0.0157(12) 0.0046(9) 0.0038(9) 0.0071(10)
C03B 0.0199(13) 0.0193(14) 0.0162(12) 0.0023(10) 0.0013(10) 0.0042(11)
C21 0.0115(11) 0.0153(13) 0.0220(13) 0.0042(10) 0.0009(10) 0.0033(10)
C08B 0.0202(13) 0.0220(14) 0.0247(14) 0.0103(11) 0.0033(11) 0.0100(11)
C91B 0.0199(12) 0.0184(13) 0.0131(12) 0.0063(10) 0.0041(10) 0.0098(10)
C71B 0.0190(12) 0.0153(12) 0.0152(12) 0.0059(10) 0.0057(10) 0.0072(10)
C12 0.0145(12) 0.0234(14) 0.0177(13) 0.0041(11) 0.0025(10) 0.0048(11)
C71 0.0153(12) 0.0159(13) 0.0175(12) 0.0106(10) 0.0052(9) 0.0055(10)
C85 0.0168(12) 0.0160(13) 0.0218(13) 0.0027(10) 0.0035(10) 0.0074(10)
N3 0.0364(15) 0.0266(14) 0.0415(16) 0.0033(12) -0.0069(12) 0.0167(12)
C44 0.0210(13) 0.0169(13) 0.0232(14) 0.0087(11) 0.0046(11) 0.0047(11)
C04B 0.0181(13) 0.0255(14) 0.0168(12) 0.0090(11) 0.0018(10) 0.0073(11)
C96 0.0203(13) 0.0145(13) 0.0220(13) 0.0061(10) 0.0059(10) 0.0054(11)
C25 0.0198(13) 0.0196(14) 0.0275(14) 0.0105(11) 0.0091(11) 0.0077(11)
C81B 0.0195(13) 0.0187(13) 0.0166(12) 0.0030(10) 0.0031(10) 0.0114(11)
C01 0.0137(11) 0.0133(12) 0.0127(11) 0.0050(9) 0.0018(9) 0.0036(10)
C51 0.0168(13) 0.0225(14) 0.0160(12) 0.0013(11) 0.0015(10) 0.0034(11)
C62 0.0175(13) 0.0199(14) 0.0212(13) 0.0058(11) 0.0049(10) 0.0072(11)
C03 0.0176(13) 0.0158(13) 0.0249(14) 0.0110(11) 0.0061(11) 0.0038(10)
C75B 0.0235(14) 0.0212(14) 0.0202(13) 0.0052(11) 0.0112(11) 0.0105(11)
C92B 0.0238(13) 0.0176(13) 0.0154(12) 0.0057(10) 0.0041(10) 0.0096(11)
C63 0.0224(14) 0.0249(15) 0.0231(14) 0.0080(12) 0.0063(11) 0.0136(12)
C76B 0.0222(13) 0.0173(13) 0.0175(12) 0.0081(10) 0.0070(10) 0.0091(11)
C94B 0.0205(13) 0.0270(15) 0.0188(13) 0.0126(11) 0.0082(10) 0.0124(11)
C611 0.0237(14) 0.0206(14) 0.0180(13) 0.0084(11) 0.0081(11) 0.0079(11)
C72 0.0170(13) 0.0206(14) 0.0265(14) 0.0086(11) 0.0030(11) 0.0061(11)
C93 0.0194(13) 0.0250(14) 0.0175(12) 0.0086(11) 0.0066(10) 0.0101(11)
C86B 0.0159(12) 0.0234(14) 0.0227(14) 0.0040(11) 0.0034(10) 0.0062(11)
C84 0.0236(14) 0.0251(15) 0.0151(12) 0.0005(11) -0.0012(10) 0.0125(12)
C88 0.0180(13) 0.0264(16) 0.0266(15) 0.0001(12) 0.0003(11) 0.0053(12)
C92 0.0172(12) 0.0167(13) 0.0197(13) 0.0065(10) 0.0045(10) 0.0073(10)
F884 0.081(2) 0.095(2) 0.093(2) 0.073(2) -0.0274(17) -0.0505(18)
C04 0.0223(13) 0.0156(13) 0.0273(14) 0.0104(11) 0.0070(11) 0.0106(11)
C111 0.0291(15) 0.0185(14) 0.0185(13) 0.0044(11) 0.0119(11) 0.0069(12)
C94 0.0251(14) 0.0249(15) 0.0241(14) 0.0167(12) 0.0110(11) 0.0105(12)
C72B 0.0280(14) 0.0238(14) 0.0158(12) 0.0102(11) 0.0102(11) 0.0142(12)
C95 0.0252(14) 0.0186(14) 0.0264(14) 0.0116(11) 0.0082(11) 0.0085(11)
C43 0.0194(13) 0.0139(13) 0.0212(13) 0.0027(10) 0.0012(10) 0.0028(10)
C214 0.0259(14) 0.0252(15) 0.0166(13) 0.0035(11) 0.0028(11) 0.0107(12)
C55 0.0213(14) 0.0263(15) 0.0152(13) 0.0061(11) 0.0012(10) 0.0052(12)
C93B 0.0260(14) 0.0237(14) 0.0150(12) 0.0077(11) 0.0079(10) 0.0160(12)
C411 0.0175(13) 0.0268(15) 0.0253(14) 0.0129(12) -0.0008(11) 0.0066(12)
C34 0.0177(13) 0.0306(16) 0.0186(13) 0.0115(12) 0.0033(10) 0.0008(12)
C82B 0.0258(14) 0.0240(15) 0.0195(13) 0.0041(11) 0.0025(11) 0.0139(12)
C76 0.0219(13) 0.0248(15) 0.0235(14) 0.0076(12) 0.0055(11) 0.0126(12)
C414 0.0297(15) 0.0193(14) 0.0183(13) 0.0062(11) 0.0104(11) 0.0115(12)
C33 0.0213(14) 0.0331(17) 0.0168(13) 0.0025(12) 0.0070(11) 0.0028(12)
C98B 0.0235(14) 0.0247(15) 0.0267(15) 0.0112(12) 0.0092(11) 0.0106(12)
C32 0.0230(14) 0.0260(15) 0.0223(14) -0.0004(12) 0.0078(11) 0.0081(12)
C82 0.0179(13) 0.0219(14) 0.0177(12) 0.0090(11) 0.0051(10) 0.0060(11)
C613 0.0262(14) 0.0166(13) 0.0214(14) 0.0027(11) 0.0003(11) 0.0066(11)
C22 0.0184(13) 0.0197(14) 0.0276(15) 0.0011(12) -0.0042(11) 0.0043(11)
C24 0.0198(14) 0.0156(14) 0.0456(18) 0.0125(13) 0.0128(13) 0.0049(11)
C78B 0.0302(15) 0.0235(15) 0.0253(15) 0.0059(12) 0.0162(12) 0.0107(13)
C413 0.0296(15) 0.0235(15) 0.0172(13) 0.0079(11) 0.0099(11) 0.0094(12)
C83 0.0229(14) 0.0297(16) 0.0154(12) 0.0072(11) 0.0058(10) 0.0110(12)
C74B 0.0324(16) 0.0282(16) 0.0301(15) 0.0107(13) 0.0146(13) 0.0222(14)
C74 0.0138(13) 0.0389(18) 0.0406(18) 0.0224(14) 0.0069(12) 0.0110(13)
C07B 0.0370(17) 0.0264(16) 0.0190(14) 0.0012(12) -0.0023(12) 0.0061(14)
C311 0.0285(15) 0.0192(14) 0.0277(15) 0.0003(12) -0.0019(12) 0.0091(12)
C211 0.0155(13) 0.0264(15) 0.0278(15) 0.0105(12) -0.0035(11) 0.0059(11)
C612 0.0240(14) 0.0210(14) 0.0257(14) 0.0104(12) 0.0088(11) 0.0055(12)
C85B 0.0170(13) 0.0290(16) 0.0373(17) 0.0074(13) 0.0058(12) 0.0048(12)
C23 0.0142(13) 0.0164(14) 0.0438(18) 0.0030(13) -0.0004(12) -0.0003(11)
C73 0.0171(13) 0.0242(15) 0.0398(17) 0.0141(13) -0.0015(12) 0.0035(12)
C54 0.0273(15) 0.0371(18) 0.0151(13) 0.0091(13) 0.0016(11) 0.0031(13)
C1N1 0.0380(17) 0.0174(14) 0.0257(15) 0.0081(12) 0.0081(13) 0.0082(13)
C83B 0.0279(15) 0.0325(17) 0.0245(15) -0.0008(13) -0.0057(12) 0.0164(13)
C73B 0.0368(17) 0.0292(16) 0.0242(14) 0.0147(12) 0.0118(12) 0.0219(14)
C75 0.0224(14) 0.0413(18) 0.0313(16) 0.0158(14) 0.0099(12) 0.0198(14)
C314 0.0197(14) 0.0394(19) 0.0333(17) 0.0054(14) 0.0058(12) 0.0129(13)
C07 0.0252(15) 0.0185(15) 0.052(2) 0.0197(14) 0.0175(14) 0.0094(12)
C98 0.0446(19) 0.0240(16) 0.0327(17) 0.0159(14) 0.0080(14) 0.0089(15)
C52 0.0258(15) 0.0304(17) 0.0207(14) -0.0014(12) 0.0051(12) 0.0081(13)
C97B 0.0365(17) 0.0272(16) 0.0228(14) 0.0093(12) 0.0136(12) 0.0190(14)
C53 0.0286(16) 0.0378(18) 0.0153(13) 0.0017(12) 0.0060(12) 0.0029(14)
C97 0.0360(17) 0.0346(17) 0.0187(14) 0.0093(12) 0.0090(12) 0.0204(14)
C84B 0.0205(15) 0.0301(17) 0.0374(17) -0.0013(14) -0.0042(13) 0.0073(13)
C213 0.0447(19) 0.0364(19) 0.0263(16) 0.0136(14) 0.0134(14) 0.0160(16)
C1N6 0.0398(18) 0.0226(16) 0.0376(18) 0.0131(14) 0.0058(14) 0.0122(14)
C113 0.051(2) 0.0148(15) 0.0338(18) 0.0052(13) -0.0207(15) -0.0019(14)
B1 0.0134(12) 0.0107(13) 0.0134(12) 0.0049(10) 0.0035(10) 0.0032(10)
C88B 0.0262(17) 0.038(2) 0.045(2) 0.0088(16) 0.0082(15) -0.0083(15)
B2 0.0186(14) 0.0162(14) 0.0123(13) 0.0047(11) 0.0047(10) 0.0076(11)
C313 0.0273(16) 0.049(2) 0.042(2) 0.0090(16) 0.0000(14) 0.0232(16)
C87 0.0298(17) 0.060(2) 0.0188(15) 0.0073(15) 0.0049(13) 0.0102(16)
O1S1 0.090(3) 0.108(3) 0.155(4) 0.076(3) 0.041(3) 0.046(3)
C312 0.044(2) 0.0274(17) 0.044(2) 0.0007(15) -0.0051(16) 0.0190(16)
C412 0.044(2) 0.079(3) 0.0370(19) 0.040(2) 0.0153(16) 0.040(2)
C1N2 0.048(2) 0.057(2) 0.038(2) 0.0329(19) 0.0113(16) 0.0223(19)
C78 0.0358(19) 0.069(3) 0.049(2) 0.009(2) 0.0105(17) 0.037(2)
C1N3 0.054(2) 0.043(2) 0.051(2) 0.0112(18) -0.0041(19) 0.0293(19)
C212 0.0333(19) 0.095(3) 0.054(2) 0.053(2) 0.0103(17) 0.031(2)
C3S1 0.058(3) 0.082(3) 0.079(3) 0.041(3) 0.022(3) 0.032(3)
C112 0.136(4) 0.0258(18) 0.047(2) 0.0227(17) 0.069(3) 0.039(2)
C3S2 0.045(2) 0.040(2) 0.098(4) 0.021(2) 0.024(2) 0.0076(19)
C2S1 0.047(3) 0.077(3) 0.118(5) 0.059(3) 0.011(3) 0.018(3)
C4S1 0.054(3) 0.076(3) 0.110(4) 0.054(3) 0.044(3) 0.039(3)
C4S2 0.053(3) 0.062(3) 0.084(4) 0.034(3) 0.018(2) 0.012(2)
C1S2 0.109(5) 0.052(3) 0.064(3) -0.001(2) -0.014(3) 0.029(3)
O1S2 0.151(6) 0.143(5) 0.249(8) -0.039(5) -0.004(5) 0.087(4)
C1S1 0.052(3) 0.099(4) 0.135(5) 0.081(4) 0.040(3) 0.043(3)
C2S2 0.072(4) 0.107(5) 0.098(5) -0.018(4) 0.015(3) 0.036(4)
N4 0.031(2) 0.022(2) 0.014(2) 0.0090(18) 0.0027(15) 0.0090(17)
C1N4 0.044(3) 0.033(3) 0.024(3) 0.016(3) 0.006(2) 0.013(3)
N4B 0.035(4) 0.017(4) 0.014(4) 0.006(3) 0.005(3) 0.010(3)
C2N4 0.073(8) 0.023(6) 0.021(5) 0.013(5) 0.008(5) 0.018(5)
F776 0.166(10) 0.107(8) 0.047(4) 0.055(4) 0.063(6) 0.118(8)
F774 0.066(5) 0.116(8) 0.112(7) 0.086(6) 0.035(4) 0.067(5)
F775 0.130(10) 0.030(3) 0.078(6) 0.032(3) -0.031(6) 0.008(5)
C77B 0.044(5) 0.029(5) 0.033(5) 0.019(4) 0.018(4) 0.024(4)
F77A 0.146(10) 0.073(5) 0.037(5) 0.028(4) -0.029(5) 0.039(5)
F77B 0.166(12) 0.124(9) 0.114(7) 0.096(7) 0.100(8) 0.136(9)
F77C 0.071(4) 0.071(5) 0.123(7) 0.082(5) 0.021(4) 0.028(3)
C77F 0.066(7) 0.061(9) 0.040(6) 0.032(5) 0.024(5) 0.050(6)
F876 0.092(3) 0.048(2) 0.0347(18) -0.0143(14) -0.030(2) 0.016(2)
F875 0.152(5) 0.123(5) 0.041(2) -0.008(3) -0.027(3) 0.116(5)
F874 0.060(2) 0.171(6) 0.0231(17) 0.028(3) -0.0061(15) -0.004(3)
C87B 0.042(3) 0.039(3) 0.016(3) -0.006(3) -0.015(3) 0.017(2)
F87A 0.068(10) 0.17(2) 0.107(16) 0.057(16) -0.050(9) 0.013(11)
F87B 0.18(2) 0.132(17) 0.028(6) -0.013(12) -0.010(13) 0.141(16)
F87C 0.128(17) 0.060(10) 0.039(9) 0.004(6) -0.052(12) 0.046(10)
C87Z 0.067(11) 0.041(11) 0.018(8) -0.008(8) -0.004(8) 0.018(10)
F082 0.052(5) 0.132(11) 0.024(4) 0.015(5) 0.024(3) 0.029(7)
F081 0.052(5) 0.058(5) 0.179(13) 0.081(7) 0.074(6) 0.047(4)
F083 0.014(3) 0.035(4) 0.049(4) 0.013(3) 0.008(2) 0.003(2)
C08 0.011(5) 0.024(4) 0.032(5) 0.017(4) 0.013(4) 0.011(4)
F08A 0.020(4) 0.126(10) 0.062(5) -0.002(7) 0.016(3) 0.009(7)
F08B 0.041(4) 0.048(4) 0.053(5) 0.030(3) 0.037(3) 0.027(3)
F08C 0.070(8) 0.042(4) 0.158(12) 0.051(6) 0.089(8) 0.042(5)
C08Z 0.022(6) 0.027(5) 0.052(8) 0.021(5) 0.005(5) 0.016(5)
F773 0.048(5) 0.027(3) 0.066(5) 0.009(4) -0.001(4) 0.007(3)
F772 0.114(9) 0.063(4) 0.040(4) 0.008(3) -0.038(4) -0.007(5)
F771 0.016(2) 0.066(5) 0.136(11) -0.032(6) -0.021(4) 0.009(3)
C77 0.014(3) 0.026(4) 0.051(5) -0.002(3) -0.017(3) -0.004(2)
F77D 0.022(5) 0.048(8) 0.086(11) -0.041(7) -0.019(6) 0.002(5)
F77E 0.087(10) 0.072(6) 0.056(8) -0.009(5) -0.048(7) 0.018(7)
F77F 0.021(4) 0.064(5) 0.090(9) 0.004(6) -0.008(5) -0.018(4)
C514 0.022(3) 0.038(5) 0.029(3) 0.009(3) 0.007(2) 0.016(3)
C513 0.028(2) 0.044(3) 0.034(3) 0.009(2) 0.005(2) 0.021(2)
C512 0.053(3) 0.028(2) 0.037(3) 0.001(2) 0.004(2) 0.024(2)
C511 0.032(5) 0.019(4) 0.027(3) -0.001(3) 0.005(3) 0.008(4)
C1N5 0.075(7) 0.044(4) 0.059(7) 0.011(4) 0.002(5) 0.047(5)
N5 0.047(4) 0.034(3) 0.029(3) 0.012(2) 0.013(2) 0.030(3)
C51R 0.039(7) 0.019(5) 0.028(6) -0.001(4) 0.003(5) 0.008(5)
C51S 0.034(6) 0.040(8) 0.054(9) 0.012(7) 0.008(7) 0.025(6)
C51T 0.033(12) 0.011(6) 0.027(10) -0.009(6) -0.004(9) 0.005(8)
C51U 0.014(6) 0.026(9) 0.045(12) -0.003(7) -0.002(6) 0.013(6)
N5Z 0.030(8) 0.038(8) 0.032(11) 0.000(7) -0.003(7) 0.013(7)
C1NZ 0.072(18) 0.08(2) 0.040(13) 0.031(16) 0.016(13) 0.044(16)

loop_
_atom_type_symbol
_atom_type_description
_atom_type_scat_dispersion_real
_atom_type_scat_dispersion_imag
_atom_type_scat_source
C C 0.0033 0.0016 'International Tables Vol C Tables 4.2.6.8 and 6.1.1.4'
H H 0.0000 0.0000 'International Tables Vol C Tables 4.2.6.8 and 6.1.1.4'
B B 0.0013 0.0007 'International Tables Vol C Tables 4.2.6.8 and 6.1.1.4'
N N 0.0061 0.0033 'International Tables Vol C Tables 4.2.6.8 and 6.1.1.4'
F F 0.0171 0.0103 'International Tables Vol C Tables 4.2.6.8 and 6.1.1.4'
Si Si 0.0817 0.0704 'International Tables Vol C Tables 4.2.6.8 and 6.1.1.4'
P P 0.1023 0.0942 'International Tables Vol C Tables 4.2.6.8 and 6.1.1.4'
Fe Fe 0.3463 0.8444 'International Tables Vol C Tables 4.2.6.8 and 6.1.1.4'
O O 0.0106 0.0060 'International Tables Vol C Tables 4.2.6.8 and 6.1.1.4'

loop_
_geom_angle_atom_site_label_1
_geom_angle_atom_site_label_2
_geom_angle_atom_site_label_3
_geom_angle
N01 Fe1 P1 100.13(8)
N01 Fe1 P2 100.21(9)
P1 Fe1 P2 114.04(3)
N01 Fe1 P3 98.65(9)
P1 Fe1 P3 115.22(3)
P2 Fe1 P3 122.45(3)
N01 Fe1 Si1 178.56(9)
P1 Fe1 Si1 81.02(3)
P2 Fe1 Si1 80.05(3)
P3 Fe1 Si1 80.05(3)
N02 Fe2 P6 98.24(8)
N02 Fe2 P5 98.95(10)
P6 Fe2 P5 116.60(3)
N02 Fe2 P4 102.66(11)
P6 Fe2 P4 117.10(3)
P5 Fe2 P4 117.51(3)
N02 Fe2 Si2 177.55(11)
P6 Fe2 Si2 80.29(3)
P5 Fe2 Si2 80.06(3)
P4 Fe2 Si2 79.77(3)
C11 P1 C114 104.43(12)
C11 P1 C111 104.38(13)
C114 P1 C111 96.28(13)
C11 P1 Fe1 114.69(9)
C114 P1 Fe1 117.60(10)
C111 P1 Fe1 117.00(10)
C21 P2 C214 102.26(13)
C21 P2 C211 105.95(13)
C214 P2 C211 97.38(14)
C21 P2 Fe1 114.99(9)
C214 P2 Fe1 118.43(10)
C211 P2 Fe1 115.48(10)
C41 P4 C414 103.84(12)
C41 P4 C411 104.27(12)
C414 P4 C411 97.82(14)
C41 P4 Fe2 115.03(9)
C414 P4 Fe2 116.86(10)
C411 P4 Fe2 116.71(10)
C61 P6 C614 102.40(12)
C61 P6 C611 105.54(12)
C614 P6 C611 97.97(13)
C61 P6 Fe2 115.07(9)
C614 P6 Fe2 118.65(9)
C611 P6 Fe2 114.94(10)
C56 Si2 C46 105.30(11)
C56 Si2 C66 107.49(11)
C46 Si2 C66 108.41(11)
C56 Si2 Fe2 112.09(9)
C46 Si2 Fe2 111.69(8)
C66 Si2 Fe2 111.55(8)
C31 P3 C314 103.01(14)
C31 P3 C311 105.73(13)
C314 P3 C311 97.43(15)
C31 P3 Fe1 115.12(9)
C314 P3 Fe1 119.07(11)
C311 P3 Fe1 114.22(11)
C514 P5 C51 103.2(4)
C514 P5 C511 96.7(9)
C51 P5 C511 104.1(7)
C51 P5 C51T 106(2)
C51 P5 C51U 108.1(14)
C51T P5 C51U 96(2)
C514 P5 Fe2 116.7(5)
C51 P5 Fe2 115.57(9)
C511 P5 Fe2 117.8(7)
C51T P5 Fe2 113(2)
C51U P5 Fe2 116.3(16)
C16 Si1 C26 106.98(11)
C16 Si1 C36 105.99(11)
C26 Si1 C36 109.68(11)
C16 Si1 Fe1 111.02(8)
C26 Si1 Fe1 111.19(9)
C36 Si1 Fe1 111.74(9)
C112 N1 C113 111.6(3)
C112 N1 C1N1 109.9(2)
C113 N1 C1N1 110.8(2)
C613 N6 C1N6 109.5(2)
C613 N6 C612 111.2(2)
C1N6 N6 C612 111.8(2)
C213 N2 C212 109.2(3)
C213 N2 C1N2 109.7(3)
C212 N2 C1N2 112.1(3)
C42 C41 C46 121.1(2)
C42 C41 P4 124.6(2)
C46 C41 P4 114.25(19)
C06B C01B C02B 115.7(2)
C06B C01B B2 121.9(2)
C02B C01B B2 122.3(2)
C31 C36 C35 118.0(2)
C31 C36 Si1 115.01(19)
C35 C36 Si1 127.0(2)
C36 C31 C32 121.1(3)
C36 C31 P3 113.84(19)
C32 C31 P3 125.1(2)
C92 C91 C96 115.4(2)
C92 C91 B1 120.0(2)
C96 C91 B1 124.4(2)
C12 C11 C16 120.5(2)
C12 C11 P1 124.8(2)
C16 C11 P1 114.72(19)
C21 C26 C25 118.2(2)
C21 C26 Si1 114.41(19)
C25 C26 Si1 127.2(2)
C05B C06B C01B 122.4(2)
C65 C66 C61 118.0(2)
C65 C66 Si2 127.5(2)
C61 C66 Si2 114.47(19)
C91B C96B C95B 122.2(2)
C45 C46 C41 118.0(2)
C45 C46 Si2 127.5(2)
C41 C46 Si2 114.55(18)
C55 C56 C51 118.7(2)
C55 C56 Si2 126.2(2)
C51 C56 Si2 114.9(2)
C64 C65 C66 120.9(2)
C94B C95B C96B 120.7(3)
C94B C95B C98B 119.8(2)
C96B C95B C98B 119.4(2)
C04B C05B C06B 121.0(2)
C04B C05B C08B 119.3(2)
C06B C05B C08B 119.5(2)
C04 C05 C06 120.7(2)
C04 C05 C08Z 121.3(10)
C06 C05 C08Z 117.5(10)
C04 C05 C08 119.1(7)
C06 C05 C08 120.1(8)
C14 C15 C16 121.0(2)
C85 C86 C81 122.6(2)
C62 C61 C66 121.5(2)
C62 C61 P6 123.9(2)
C66 C61 P6 114.67(19)
C15 C16 C11 118.3(2)
C15 C16 Si1 127.11(19)
C11 C16 Si1 114.57(19)
C44 C45 C46 121.2(2)
C34 C35 C36 120.8(3)
C12 C13 C14 120.2(3)
C113 C114 P1 112.8(2)
C03 C02 C01 122.1(2)
C65 C64 C63 120.2(3)
C03B C02B C01B 121.9(3)
C15 C14 C13 120.0(3)
C05 C06 C01 122.7(2)
C613 C614 P6 111.50(18)
C43 C42 C41 119.4(2)
C86 C81 C82 115.4(2)
C86 C81 B1 120.6(2)
C82 C81 B1 123.8(2)
C04B C03B C02B 121.0(3)
C04B C03B C07B 118.1(3)
C02B C03B C07B 120.9(3)
C26 C21 C22 121.0(3)
C26 C21 P2 114.19(19)
C22 C21 P2 124.8(2)
F085 C08B F086 106.3(2)
F085 C08B F084 106.3(2)
F086 C08B F084 105.6(2)
F085 C08B C05B 113.1(2)
F086 C08B C05B 113.2(2)
F084 C08B C05B 111.9(2)
C96B C91B C92B 115.8(2)
C96B C91B B2 122.2(2)
C92B C91B B2 122.0(2)
C72B C71B C76B 115.5(2)
C72B C71B B2 123.1(2)
C76B C71B B2 120.9(2)
C13 C12 C11 120.0(3)
C72 C71 C76 115.4(2)
C72 C71 B1 121.8(2)
C76 C71 B1 122.4(2)
C84 C85 C86 120.8(3)
C84 C85 C88 120.5(3)
C86 C85 C88 118.6(2)
C1N3 N3 C312 111.4(3)
C1N3 N3 C313 110.5(3)
C312 N3 C313 110.4(3)
C45 C44 C43 119.7(2)
C05B C04B C03B 117.9(2)
C95 C96 C91 122.3(3)
C24 C25 C26 120.5(3)
C82B C81B C86B 115.5(3)
C82B C81B B2 121.2(2)
C86B C81B B2 123.0(2)
C06 C01 C02 115.5(2)
C06 C01 B1 121.4(2)
C02 C01 B1 123.0(2)
C52 C51 C56 120.6(3)
C52 C51 P5 125.2(2)
C56 C51 P5 114.1(2)
C63 C62 C61 119.0(3)
C02 C03 C04 121.2(2)
C02 C03 C07 121.0(2)
C04 C03 C07 117.8(2)
C76B C75B C74B 121.2(2)
C76B C75B C78B 120.6(3)
C74B C75B C78B 118.1(3)
C93B C92B C91B 122.3(3)
C62 C63 C64 120.5(3)
C75B C76B C71B 122.1(2)
C95B C94B C93B 118.1(2)
C612 C611 P6 111.39(19)
C73 C72 C71 122.5(3)
C94 C93 C92 120.9(3)
C94 C93 C97 120.8(3)
C92 C93 C97 118.3(3)
C85B C86B C81B 122.2(3)
C85 C84 C83 118.0(3)
F881 C88 F882 106.5(3)
F881 C88 F883 105.6(3)
F882 C88 F883 105.5(3)
F881 C88 C85 113.3(3)
F882 C88 C85 112.6(3)
F883 C88 C85 112.6(2)
C93 C92 C91 122.6(3)
C05 C04 C03 117.9(2)
C112 C111 P1 112.7(2)
C93 C94 C95 118.2(2)
C73B C72B C71B 122.4(2)
C94 C95 C96 120.5(3)
C94 C95 C98 119.6(3)
C96 C95 C98 119.9(3)
C42 C43 C44 120.5(3)
C213 C214 P2 112.0(2)
C54 C55 C56 120.5(3)
C94B C93B C92B 120.9(2)
C94B C93B C97B 118.3(2)
C92B C93B C97B 120.7(3)
C412 C411 P4 113.4(2)
C33 C34 C35 120.2(3)
C83B C82B C81B 122.5(3)
C75 C76 C71 122.3(3)
C413 C414 P4 111.71(19)
C32 C33 C34 120.2(3)
F984 C98B F985 106.1(3)
F984 C98B F986 105.5(3)
F985 C98B F986 105.1(2)
F984 C98B C95B 114.2(2)
F985 C98B C95B 112.4(2)
F986 C98B C95B 112.7(2)
C33 C32 C31 119.8(3)
C83 C82 C81 122.0(2)
N6 C613 C614 113.0(2)
C23 C22 C21 119.6(3)
C25 C24 C23 120.5(3)
F784 C78B F785 107.1(3)
F784 C78B F786 105.7(2)
F785 C78B F786 104.8(2)
F784 C78B C75B 112.0(2)
F785 C78B C75B 113.5(2)
F786 C78B C75B 113.1(3)
N4 C413 C414 110.4(3)
N4B C413 C414 116.3(3)
C84 C83 C82 121.2(2)
C84 C83 C87 117.8(3)
C82 C83 C87 121.0(3)
C73B C74B C75B 117.7(3)
C75 C74 C73 118.3(3)
F074 C07B F076 111.2(3)
F074 C07B F075 103.3(3)
F076 C07B F075 103.0(3)
F074 C07B C03B 112.8(3)
F076 C07B C03B 114.6(3)
F075 C07B C03B 111.0(3)
C312 C311 P3 111.5(2)
C212 C211 P2 112.0(2)
N6 C612 C611 111.0(2)
C84B C85B C86B 120.6(3)
C84B C85B C88B 119.4(3)
C86B C85B C88B 119.9(3)
C22 C23 C24 120.2(3)
C74 C73 C72 120.6(3)
C74 C73 C77Z 114.5(8)
C72 C73 C77Z 124.8(8)
C74 C73 C77 122.3(5)
C72 C73 C77 116.9(5)
C53 C54 C55 119.8(3)
C87Z C83B C84B 117(3)
C87Z C83B C82B 122(2)
C84B C83B C82B 120.7(3)
C84B C83B C87B 120.8(4)
C82B C83B C87B 118.5(4)
C74B C73B C72B 121.0(3)
C74B C73B C77B 118.1(5)
C72B C73B C77B 120.8(5)
C74B C73B C77F 121.5(5)
C72B C73B C77F 117.1(5)
C74 C75 C76 120.9(3)
C74 C75 C78 119.5(3)
C76 C75 C78 119.5(3)
C313 C314 P3 111.3(2)
F071 C07 F073 106.3(3)
F071 C07 F072 106.6(3)
F073 C07 F072 105.5(2)
F071 C07 C03 113.1(2)
F073 C07 C03 112.3(3)
F072 C07 C03 112.4(3)
F982 C98 F981 107.0(3)
F982 C98 F983 106.2(3)
F981 C98 F983 103.7(3)
F982 C98 C95 113.2(3)
F981 C98 C95 112.9(3)
F983 C98 C95 113.2(3)
C53 C52 C51 119.4(3)
F974 C97B F976 106.7(3)
F974 C97B F975 106.2(2)
F976 C97B F975 106.4(2)
F974 C97B C93B 111.3(2)
F976 C97B C93B 113.2(2)
F975 C97B C93B 112.6(3)
C54 C53 C52 121.0(3)
F971 C97 F973 105.6(2)
F971 C97 F972 106.9(3)
F973 C97 F972 105.0(3)
F971 C97 C93 114.1(3)
F973 C97 C93 112.7(2)
F972 C97 C93 111.9(2)
C83B C84B C85B 118.4(3)
N2 C213 C214 114.1(3)
N1 C113 C114 115.6(2)
C81 B1 C01 104.9(2)
C81 B1 C71 114.1(2)
C01 B1 C71 112.2(2)
C81 B1 C91 112.0(2)
C01 B1 C91 110.4(2)
C71 B1 C91 103.5(2)
F884 C88B F885 108.2(4)
F884 C88B F886 106.1(4)
F885 C88B F886 104.3(3)
F884 C88B C85B 113.1(3)
F885 C88B C85B 112.2(3)
F886 C88B C85B 112.4(3)
C01B B2 C71B 112.1(2)
C01B B2 C81B 112.4(2)
C71B B2 C81B 102.4(2)
C01B B2 C91B 105.3(2)
C71B B2 C91B 113.2(2)
C81B B2 C91B 111.8(2)
N3 C313 C314 112.9(3)
F871 C87 F873 107.3(3)
F871 C87 F872 104.3(3)
F873 C87 F872 106.2(3)
F871 C87 C83 112.8(3)
F873 C87 C83 113.4(3)
F872 C87 C83 112.3(3)
C2S1 O1S1 C3S1 122.5(5)
N3 C312 C311 111.1(3)
N4B C412 C411 120.3(4)
N4 C412 C411 120.1(3)
F782 C78 F783 106.0(3)
F782 C78 F781 103.9(4)
F783 C78 F781 107.4(3)
F782 C78 C75 112.1(3)
F783 C78 C75 113.2(4)
F781 C78 C75 113.5(3)
N2 C212 C211 113.1(3)
C4S1 C3S1 O1S1 120.6(5)
N1 C112 C111 116.5(3)
C4S2 C3S2 O1S2 111.0(5)
O1S1 C2S1 C1S1 121.7(6)
C2S2 O1S2 C3S2 114.0(7)
C1S2 C2S2 O1S2 119.2(7)
C412 N4 C413 116.2(3)
C412 N4 C1N4 111.8(4)
C413 N4 C1N4 108.7(3)
C412 N4B C413 123.0(6)
C412 N4B C2N4 110.3(7)
C413 N4B C2N4 110.0(7)
F776 C77B F774 104.2(11)
F776 C77B F775 105.5(12)
F774 C77B F775 106.3(11)
F776 C77B C73B 114.9(11)
F774 C77B C73B 115.4(9)
F775 C77B C73B 109.7(10)
F77C C77F F77B 107.6(12)
F77C C77F F77A 105.6(12)
F77B C77F F77A 107.7(13)
F77C C77F C73B 114.7(11)
F77B C77F C73B 112.6(11)
F77A C77F C73B 108.2(11)
F875 C87B F876 107.4(6)
F875 C87B F874 109.0(7)
F876 C87B F874 105.5(6)
F875 C87B C83B 111.3(5)
F876 C87B C83B 111.4(6)
F874 C87B C83B 111.8(5)
C83B C87Z F87B 119(4)
C83B C87Z F87C 125(4)
F87B C87Z F87C 93(3)
C83B C87Z F87A 122(4)
F87B C87Z F87A 92(3)
F87C C87Z F87A 97(3)
F081 C08 F083 105.8(12)
F081 C08 F082 110.7(14)
F083 C08 F082 105.0(15)
F081 C08 C05 115.4(12)
F083 C08 C05 112.7(13)
F082 C08 C05 106.7(12)
F08B C08Z F08A 103.6(18)
F08B C08Z F08C 103.4(16)
F08A C08Z F08C 104.6(16)
F08B C08Z C05 120.7(18)
F08A C08Z C05 109.7(16)
F08C C08Z C05 113.2(16)
F771 C77 F773 106.4(9)
F771 C77 F772 107.5(7)
F773 C77 F772 105.3(10)
F771 C77 C73 111.7(9)
F773 C77 C73 112.2(9)
F772 C77 C73 113.3(7)
F77F C77Z F77D 108.2(16)
F77F C77Z F77E 102.9(15)
F77D C77Z F77E 103.7(15)
F77F C77Z C73 116.9(14)
F77D C77Z C73 113.5(14)
F77E C77Z C73 110.3(14)
C513 C514 P5 111.8(9)
N5 C513 C514 111.1(8)
N5 C512 C511 110.3(11)
C512 C511 P5 112.6(11)
C512 N5 C1N5 115.3(12)
C512 N5 C513 111.4(7)
C1N5 N5 C513 109.9(12)
C51T C51R N5Z 113(3)
N5Z C51S C51U 116(3)
C51R C51T P5 112(3)
C51S C51U P5 108(3)
C51S N5Z C1NZ 103(3)
C51S N5Z C51R 106(2)
C1NZ N5Z C51R 103(4)

loop_
_geom_bond_atom_site_label_1
_geom_bond_atom_site_label_2
_geom_bond_distance
Fe1 N01 2.022(3)
Fe1 P1 2.2616(8)
Fe1 P2 2.2666(8)
Fe1 P3 2.2717(8)
Fe1 Si1 2.2925(8)
Fe2 N02 2.028(3)
Fe2 P6 2.2688(8)
Fe2 P5 2.2739(8)
Fe2 P4 2.2778(8)
Fe2 Si2 2.3002(8)
P1 C11 1.821(3)
P1 C114 1.834(3)
P1 C111 1.841(3)
P2 C21 1.824(3)
P2 C214 1.831(3)
P2 C211 1.845(3)
P4 C41 1.821(3)
P4 C414 1.830(3)
P4 C411 1.838(3)
P6 C61 1.820(3)
P6 C614 1.840(3)
P6 C611 1.850(3)
Si2 C56 1.887(3)
Si2 C46 1.890(3)
Si2 C66 1.893(3)
P3 C31 1.828(3)
P3 C314 1.832(3)
P3 C311 1.852(3)
P5 C514 1.806(16)
P5 C51 1.829(3)
P5 C511 1.83(2)
P5 C51T 1.91(6)
P5 C51U 1.93(5)
Si1 C16 1.894(3)
Si1 C26 1.895(3)
Si1 C36 1.897(3)
F086 C08B 1.336(3)
F085 C08B 1.333(3)
F976 C97B 1.336(4)
F973 C97 1.333(3)
F883 C88 1.314(4)
F073 C07 1.343(4)
F072 C07 1.345(4)
F786 C78B 1.334(4)
F071 C07 1.336(3)
F084 C08B 1.338(3)
F986 C98B 1.333(3)
F985 C98B 1.331(3)
F975 C97B 1.337(4)
F785 C78B 1.331(4)
F784 C78B 1.329(4)
F983 C98 1.332(4)
F076 C07B 1.305(4)
F984 C98B 1.323(4)
F974 C97B 1.332(4)
F972 C97 1.337(4)
F873 C87 1.330(4)
F971 C97 1.327(4)
F872 C87 1.353(5)
N1 C112 1.443(4)
N1 C113 1.451(4)
N1 C1N1 1.461(4)
F886 C88B 1.328(4)
F871 C87 1.326(4)
F075 C07B 1.353(4)
F982 C98 1.319(4)
F981 C98 1.326(4)
N6 C613 1.463(4)
N6 C1N6 1.467(4)
N6 C612 1.467(4)
F885 C88B 1.321(4)
F783 C78 1.335(5)
F882 C88 1.311(4)
F782 C78 1.319(5)
F074 C07B 1.294(4)
F781 C78 1.337(5)
N2 C213 1.454(4)
N2 C212 1.468(4)
N2 C1N2 1.470(4)
F881 C88 1.308(4)
C41 C42 1.396(4)
C41 C46 1.401(3)
C01B C06B 1.397(4)
C01B C02B 1.406(4)
C01B B2 1.636(4)
C36 C31 1.394(4)
C36 C35 1.403(4)
C31 C32 1.397(4)
C91 C92 1.396(4)
C91 C96 1.403(4)
C91 B1 1.644(4)
C11 C12 1.397(4)
C11 C16 1.407(3)
C26 C21 1.398(4)
C26 C25 1.402(4)
C06B C05B 1.388(4)
C66 C65 1.400(4)
C66 C61 1.401(4)
C96B C91B 1.394(4)
C96B C95B 1.399(4)
C46 C45 1.398(4)
C56 C55 1.396(4)
C56 C51 1.398(4)
C65 C64 1.386(4)
C95B C94B 1.383(4)
C95B C98B 1.494(4)
C05B C04B 1.382(4)
C05B C08B 1.495(4)
C05 C04 1.384(4)
C05 C06 1.391(4)
C05 C08Z 1.46(2)
C05 C08 1.537(13)
C15 C14 1.383(4)
C15 C16 1.401(4)
C86 C85 1.393(4)
C86 C81 1.402(4)
C61 C62 1.400(4)
C45 C44 1.385(4)
C35 C34 1.387(4)
C13 C12 1.381(4)
C13 C14 1.393(4)
C114 C113 1.507(4)
C02 C03 1.381(4)
C02 C01 1.409(3)
C64 C63 1.388(4)
C02B C03B 1.392(4)
C06 C01 1.392(3)
C614 C613 1.528(4)
C42 C43 1.383(4)
C81 C82 1.402(4)
C81 B1 1.636(4)
C03B C04B 1.388(4)
C03B C07B 1.494(4)
C21 C22 1.400(4)
C91B C92B 1.401(4)
C91B B2 1.638(4)
C71B C72B 1.393(4)
C71B C76B 1.408(3)
C71B B2 1.636(4)
C71 C72 1.394(4)
C71 C76 1.396(4)
C71 B1 1.639(4)
C85 C84 1.378(4)
C85 C88 1.494(4)
N3 C1N3 1.460(4)
N3 C312 1.462(4)
N3 C313 1.489(5)
C44 C43 1.391(4)
C96 C95 1.393(4)
C25 C24 1.385(4)
C81B C82B 1.401(4)
C81B C86B 1.403(4)
C81B B2 1.637(4)
C01 B1 1.639(4)
C51 C52 1.398(4)
C62 C63 1.387(4)
C03 C04 1.387(4)
C03 C07 1.497(4)
C75B C76B 1.384(4)
C75B C74B 1.386(4)
C75B C78B 1.498(4)
C92B C93B 1.389(4)
C94B C93B 1.385(4)
C611 C612 1.536(4)
C72 C73 1.391(4)
C93 C94 1.379(4)
C93 C92 1.386(4)
C93 C97 1.489(4)
C86B C85B 1.393(4)
C84 C83 1.386(4)
F884 C88B 1.311(5)
C111 C112 1.487(4)
C94 C95 1.388(4)
C72B C73B 1.393(4)
C95 C98 1.501(4)
C214 C213 1.522(4)
C55 C54 1.395(4)
C93B C97B 1.502(4)
C411 C412 1.497(4)
C34 C33 1.383(4)
C82B C83B 1.392(4)
C76 C75 1.393(4)
C414 C413 1.525(4)
C33 C32 1.378(4)
C82 C83 1.392(4)
C22 C23 1.379(4)
C24 C23 1.386(5)
C413 N4 1.445(5)
C413 N4B 1.459(8)
C83 C87 1.493(4)
C74B C73B 1.382(4)
C74 C75 1.371(5)
C74 C73 1.381(5)
C311 C312 1.524(4)
C211 C212 1.507(5)
C85B C84B 1.390(5)
C85B C88B 1.500(5)
C73 C77Z 1.41(2)
C73 C77 1.549(11)
C54 C53 1.374(5)
C83B C87Z 1.22(4)
C83B C84B 1.377(5)
C83B C87B 1.544(6)
C73B C77B 1.496(17)
C73B C77F 1.522(17)
C75 C78 1.491(5)
C314 C313 1.524(5)
C52 C53 1.383(5)
O1S1 C2S1 1.441(7)
O1S1 C3S1 1.493(6)
C412 N4B 1.292(8)
C412 N4 1.404(5)
C3S1 C4S1 1.409(7)
C3S2 C4S2 1.498(7)
C3S2 O1S2 1.523(8)
C2S1 C1S1 1.441(7)
C1S2 C2S2 1.396(8)
O1S2 C2S2 1.462(9)
N4 C1N4 1.478(6)
N4B C2N4 1.474(11)
F776 C77B 1.307(12)
F774 C77B 1.307(12)
F775 C77B 1.311(12)
F77A C77F 1.305(12)
F77B C77F 1.305(12)
F77C C77F 1.295(14)
F876 C87B 1.308(9)
F875 C87B 1.296(9)
F874 C87B 1.318(9)
F87A C87Z 1.43(5)
F87B C87Z 1.33(4)
F87C C87Z 1.34(5)
F082 C08 1.353(15)
F081 C08 1.254(18)
F083 C08 1.349(18)
F08A C08Z 1.334(18)
F08B C08Z 1.27(2)
F08C C08Z 1.36(2)
F773 C77 1.330(9)
F772 C77 1.331(12)
F771 C77 1.315(9)
F77D C77Z 1.335(14)
F77E C77Z 1.340(15)
F77F C77Z 1.328(15)
C514 C513 1.542(12)
C513 N5 1.498(13)
C512 N5 1.441(14)
C512 C511 1.53(2)
C1N5 N5 1.491(18)
C51R C51T 1.53(7)
C51R N5Z 1.57(4)
C51S N5Z 1.44(3)
C51S C51U 1.54(4)
N5Z C1NZ 1.44(6)
